data_1555750
loop_
_publ_author_name
'Iwasaki, Takanori'
'Fukuoka, Asuka'
'Min, Xin'
'Yokoyama, Wataru'
'Kuniyasu, Hitoshi'
'Kambe, Nobuaki'

_publ_section_title
;
 Multicomponent Coupling Reaction of Perfluoroarenes with 1,3-Butadiene
 and Aryl Grignard Reagents Promoted by an Anionic Ni(II) Complex.
;
_journal_issue 19
_journal_name_full 'Organic letters'
_journal_page_first 4868
_journal_page_last 4871
_journal_paper_doi 10.1021/acs.orglett.6b02343
_journal_volume 18
_journal_year 2016
_chemical_formula_moiety 'C16 H32 Li1 O8 1+, C14 H17 Ni 1-'
_chemical_formula_sum 'C30 H49 Li Ni O8'
_chemical_formula_weight 603.35
_chemical_melting_point 298
_space_group_crystal_system triclinic
_space_group_IT_number 2
_space_group_name_Hall '-P 1'
_space_group_name_H-M_alt 'P -1'
_atom_sites_solution_hydrogens geom
_atom_sites_solution_primary direct
_atom_sites_solution_secondary difmap
_cell_angle_alpha 86.3290(8)
_cell_angle_beta 78.9210(8)
_cell_angle_gamma 74.0440(8)
_cell_formula_units_Z 2
_cell_length_a 8.67174(16)
_cell_length_b 12.0843(2)
_cell_length_c 15.4857(3)
_cell_measurement_reflns_used 26147
_cell_measurement_temperature 123
_cell_measurement_theta_max 71.69
_cell_measurement_theta_min 3.81
_cell_volume 1531.07(5)
_computing_cell_refinement 'RAPID AUTO'
_computing_data_collection 'RAPID AUTO (Rigaku, ????)'
_computing_data_reduction 'RAPID AUTO'
_computing_molecular_graphics 'CrystalStructure 4.1'
_computing_publication_material 'CrystalStructure 4.1 (Rigaku, 2014)'
_computing_structure_refinement 'SHELXL97 (Sheldrick, 2008)'
_computing_structure_solution 'Il Milione (Burla, et al., 2007)'
_diffrn_ambient_temperature 123
_diffrn_detector_area_resol_mean 10.000
_diffrn_measured_fraction_theta_full 0.970
_diffrn_measured_fraction_theta_max 0.970
_diffrn_measurement_device_type 'Rigaku R-AXIS RAPID'
_diffrn_measurement_method \w
_diffrn_radiation_type 'Cu K\a'
_diffrn_radiation_wavelength 1.54187
_diffrn_reflns_av_R_equivalents 0.0421
_diffrn_reflns_Laue_measured_fraction_full 0.000
_diffrn_reflns_Laue_measured_fraction_max 0.000
_diffrn_reflns_limit_h_max 10
_diffrn_reflns_limit_h_min -10
_diffrn_reflns_limit_k_max 14
_diffrn_reflns_limit_k_min -14
_diffrn_reflns_limit_l_max 18
_diffrn_reflns_limit_l_min -19
_diffrn_reflns_number 31816
_diffrn_reflns_point_group_measured_fraction_full 0.000
_diffrn_reflns_point_group_measured_fraction_max 0.000
_diffrn_reflns_theta_full 71.690
_diffrn_reflns_theta_max 71.690
_diffrn_reflns_theta_min 3.805
_diffrn_standards_number 0
_exptl_absorpt_coefficient_mu 1.298
_exptl_absorpt_correction_T_max 0.878
_exptl_absorpt_correction_T_min 0.715
_exptl_absorpt_correction_type multi-scan
_exptl_absorpt_process_details 'ABSCOR (Rigaku, 1995)'
_exptl_crystal_colour yellow
_exptl_crystal_density_diffrn 1.309
_exptl_crystal_density_method 'not measured'
_exptl_crystal_description block
_exptl_crystal_F_000 648.00
_exptl_crystal_size_max 0.350
_exptl_crystal_size_mid 0.200
_exptl_crystal_size_min 0.100
_refine_diff_density_max 0.88
_refine_diff_density_min -0.41
_refine_ls_extinction_method none
_refine_ls_goodness_of_fit_ref 1.075
_refine_ls_hydrogen_treatment constr
_refine_ls_number_parameters 506
_refine_ls_number_reflns 5807
_refine_ls_number_restraints 31
_refine_ls_R_factor_all 0.0465
_refine_ls_R_factor_gt 0.0415
_refine_ls_shift/su_max 0.001
_refine_ls_structure_factor_coef Fsqd
_refine_ls_weighting_details 'w = 1/[\s^2^(Fo^2^)+(0.0690P)^2^+0.3525P] where P=(Fo^2^+2Fc^2^)/3'
_refine_ls_weighting_scheme calc
_refine_ls_wR_factor_gt 0.1162
_refine_ls_wR_factor_ref 0.1193
_reflns_number_gt 5020
_reflns_number_total 5807
_reflns_threshold_expression F^2^>2.0\s(F^2^)
_cod_data_source_file ol6b02343_si_002.cif
_cod_data_source_block NiPhC8H12_LiC16H32O8
_cod_database_code 1555750

loop_
_symmetry_equiv_pos_site_id
_space_group_symop_operation_xyz
1 +X,+Y,+Z
2 -X,-Y,-Z

loop_
_atom_site_label
_atom_site_type_symbol
_atom_site_fract_x
_atom_site_fract_y
_atom_site_fract_z
_atom_site_U_iso_or_equiv
_atom_site_adp_type
_atom_site_occupancy
_atom_site_site_symmetry_multiplicity
_atom_site_calc_flag
_atom_site_refinement_flags
Ni1 Ni 0.94478(4) 0.78012(2) -0.167465(19) 0.02772(12) Uani 1 2 d .
O1 O 0.4170(2) 0.83774(13) 0.16230(11) 0.0337(4) Uani 0.831(2) 2 d .
O2 O 0.2456(2) 0.80750(14) 0.32845(12) 0.0366(4) Uani 0.831(2) 2 d .
O3 O 0.5024(3) 0.81322(16) 0.40802(14) 0.0372(4) Uani 0.831(2) 2 d .
O4 O 0.6694(2) 0.84490(14) 0.24147(11) 0.0346(4) Uani 0.831(2) 2 d .
O5 O 0.7635(2) 0.60511(14) 0.31990(11) 0.0400(4) Uani 0.831(2) 2 d .
O6 O 0.4552(3) 0.57045(14) 0.37515(11) 0.0375(4) Uani 0.831(2) 2 d .
O7 O 0.3941(2) 0.59646(14) 0.20474(11) 0.0349(4) Uani 0.831(2) 2 d .
O8 O 0.7005(2) 0.62846(14) 0.15269(11) 0.0339(4) Uani 0.831(2) 2 d .
O9 O 0.3108(11) 0.8271(6) 0.2054(5) 0.0307(19) Uani 0.169(2) 2 d .
O10 O 0.2741(9) 0.7970(6) 0.3876(5) 0.0291(19) Uani 0.169(2) 2 d .
O11 O 0.5930(12) 0.8155(6) 0.3655(6) 0.0307(19) Uani 0.169(2) 2 d .
O12 O 0.6203(10) 0.8472(6) 0.1878(5) 0.0322(19) Uani 0.169(2) 2 d .
O13 O 0.5580(11) 0.5686(7) 0.3853(5) 0.0328(19) Uani 0.169(2) 2 d .
O14 O 0.3391(10) 0.5821(6) 0.2740(5) 0.035(2) Uani 0.169(2) 2 d .
O15 O 0.5755(10) 0.6222(7) 0.1393(5) 0.0327(19) Uani 0.169(2) 2 d .
O16 O 0.7934(11) 0.6120(6) 0.2495(5) 0.035(2) Uani 0.169(2) 2 d .
C1 C 0.7748(3) 0.70925(19) -0.09720(13) 0.0383(5) Uani 1 2 d .
C2 C 0.9026(3) 0.70092(17) -0.05115(12) 0.0334(4) Uani 1 2 d .
C3 C 0.9514(2) 0.79629(17) -0.03259(12) 0.0326(4) Uani 1 2 d .
C4 C 1.0950(3) 0.78276(18) 0.01162(13) 0.0375(5) Uani 1 2 d .
C5 C 1.2287(3) 0.83902(17) -0.03678(13) 0.0363(4) Uani 1 2 d .
C6 C 1.3191(2) 0.78076(16) -0.12072(13) 0.0339(4) Uani 1 2 d .
C7 C 1.2581(2) 0.79614(15) -0.19556(13) 0.0310(4) Uani 1 2 d .
C8 C 1.1018(2) 0.87243(15) -0.20871(13) 0.0312(4) Uani 1 2 d .
C9 C 0.8851(2) 0.77347(14) -0.28029(12) 0.0283(4) Uani 1 2 d .
C10 C 0.7234(3) 0.78640(15) -0.29129(13) 0.0316(4) Uani 1 2 d .
C11 C 0.6813(3) 0.78067(16) -0.37307(14) 0.0395(5) Uani 1 2 d .
C12 C 0.8004(3) 0.75818(17) -0.44807(14) 0.0433(5) Uani 1 2 d .
C13 C 0.9611(3) 0.74435(17) -0.44024(13) 0.0412(5) Uani 1 2 d .
C14 C 1.0008(3) 0.75354(16) -0.35909(13) 0.0341(4) Uani 1 2 d .
C15 C 0.2628(4) 0.9164(2) 0.19101(19) 0.0367(6) Uani 0.831(2) 2 d .
C16 C 0.1628(3) 0.85052(17) 0.25710(14) 0.0375(5) Uani 1 2 d .
C17 C 0.2180(3) 0.8905(2) 0.39437(17) 0.0392(6) Uani 0.831(2) 2 d .
C18 C 0.3373(3) 0.83810(17) 0.45514(13) 0.0375(5) Uani 1 2 d .
C19 C 0.5640(4) 0.9112(2) 0.39108(17) 0.0394(6) Uani 0.831(2) 2 d .
C20 C 0.7116(3) 0.87737(17) 0.31839(14) 0.0382(5) Uani 1 2 d .
C21 C 0.6087(3) 0.9397(2) 0.18620(18) 0.0387(6) Uani 0.831(2) 2 d .
C22 C 0.5348(3) 0.89401(17) 0.12022(13) 0.0368(5) Uani 1 2 d .
C23 C 0.7238(3) 0.54058(16) 0.39668(13) 0.0386(5) Uani 1 2 d .
C24 C 0.5961(4) 0.4819(2) 0.38780(16) 0.0391(6) Uani 0.831(2) 2 d .
C25 C 0.3315(3) 0.52731(17) 0.35071(13) 0.0385(5) Uani 1 2 d .
C26 C 0.3738(3) 0.4962(2) 0.25374(19) 0.0356(6) Uani 0.831(2) 2 d .
C27 C 0.4767(3) 0.57412(17) 0.11721(13) 0.0396(5) Uani 1 2 d .
C28 C 0.6643(4) 0.5375(2) 0.11359(19) 0.0341(6) Uani 0.831(2) 2 d .
C29 C 0.8628(3) 0.60027(18) 0.16596(14) 0.0398(5) Uani 1 2 d .
C30 C 0.8792(3) 0.5357(2) 0.25351(19) 0.0400(6) Uani 0.831(2) 2 d .
C31 C 0.348(2) 0.9280(12) 0.1638(9) 0.040(3) Uani 0.169(2) 2 d .
C32 C 0.6563(17) 0.9290(13) 0.2382(10) 0.044(3) Uani 0.169(2) 2 d .
C33 C 0.4618(18) 0.8911(13) 0.4236(8) 0.036(3) Uani 0.169(2) 2 d .
C34 C 0.1534(15) 0.8870(11) 0.3496(8) 0.035(3) Uani 0.169(2) 2 d .
C35 C 0.3900(16) 0.5108(11) 0.1979(8) 0.038(3) Uani 0.169(2) 2 d .
C36 C 0.4897(19) 0.4748(11) 0.3800(8) 0.039(3) Uani 0.169(2) 2 d .
C37 C 0.8339(15) 0.5118(10) 0.3039(8) 0.039(3) Uani 0.169(2) 2 d .
C38 C 0.7375(16) 0.5481(14) 0.1212(11) 0.043(4) Uani 0.169(2) 2 d .
Li1 Li 0.5188(4) 0.7147(3) 0.2687(2) 0.0361(7) Uani 1 2 d .
H1A H 0.66802 0.76265 -0.07338 0.0459 Uiso 1 2 calc R
H1B H 0.76632 0.6366 -0.11957 0.0459 Uiso 1 2 calc R
H2 H 0.97556 0.6227 -0.04239 0.0400 Uiso 1 2 calc R
H3 H 0.85587 0.85823 -0.0043 0.0391 Uiso 1 2 calc R
H4A H 1.14569 0.69951 0.01904 0.0450 Uiso 1 2 calc R
H4B H 1.0547 0.81605 0.07115 0.0450 Uiso 1 2 calc R
H5A H 1.17735 0.92076 -0.04955 0.0435 Uiso 1 2 calc R
H5B H 1.30705 0.83692 0.00251 0.0435 Uiso 1 2 calc R
H6 H 1.42493 0.73036 -0.12142 0.0406 Uiso 1 2 calc R
H7 H 1.32372 0.75278 -0.2449 0.0372 Uiso 1 2 calc R
H8A H 1.10367 0.89403 -0.27158 0.0374 Uiso 1 2 calc R
H8B H 1.07388 0.94328 -0.17374 0.0374 Uiso 1 2 calc R
H10 H 0.63933 0.7996 -0.24073 0.0380 Uiso 1 2 calc R
H11 H 0.57008 0.79228 -0.37732 0.0474 Uiso 1 2 calc R
H12 H 0.77256 0.75234 -0.50371 0.0519 Uiso 1 2 calc R
H13 H 1.04469 0.72846 -0.49094 0.0495 Uiso 1 2 calc R
H14 H 1.11167 0.74602 -0.35633 0.0409 Uiso 1 2 calc R
H15A H 0.2073 0.94456 0.14049 0.0440 Uiso 1 2 calc R
H15B H 0.27623 0.98336 0.21957 0.0440 Uiso 1 2 calc R
H17A H 0.10433 0.90683 0.42703 0.0471 Uiso 1 2 calc R
H17B H 0.23772 0.96325 0.36781 0.0471 Uiso 1 2 calc R
H19A H 0.59539 0.93266 0.44456 0.0473 Uiso 1 2 calc R
H19B H 0.48083 0.97741 0.37224 0.0473 Uiso 1 2 calc R
H21A H 0.6984 0.97186 0.15573 0.0464 Uiso 1 2 calc R
H21B H 0.52519 1.00126 0.22153 0.0464 Uiso 1 2 calc R
H24A H 0.63438 0.42956 0.33689 0.0469 Uiso 1 2 calc R
H24B H 0.57137 0.4364 0.44159 0.0469 Uiso 1 2 calc R
H26A H 0.47565 0.43312 0.2422 0.0427 Uiso 1 2 calc R
H26B H 0.28505 0.47039 0.23666 0.0427 Uiso 1 2 calc R
H28A H 0.69706 0.46456 0.14667 0.0410 Uiso 1 2 calc R
H28B H 0.72283 0.52651 0.05192 0.0410 Uiso 1 2 calc R
H30A H 0.85698 0.45991 0.25178 0.0480 Uiso 1 2 calc R
H30B H 0.99096 0.52327 0.26539 0.0480 Uiso 1 2 calc R
H16A H 0.05421 0.90248 0.27979 0.0450 Uiso 1 2 calc R
H16B H 0.14648 0.78571 0.2272 0.0450 Uiso 1 2 calc R
H18A H 0.32293 0.89224 0.50323 0.0450 Uiso 1 2 calc R
H18B H 0.31464 0.76624 0.48181 0.0450 Uiso 1 2 calc R
H20A H 0.76017 0.94301 0.30424 0.0458 Uiso 1 2 calc R
H20B H 0.79446 0.8123 0.33889 0.0458 Uiso 1 2 calc R
H22A H 0.48307 0.95851 0.08357 0.0442 Uiso 1 2 calc R
H22B H 0.62217 0.8393 0.08092 0.0442 Uiso 1 2 calc R
H23A H 0.6835 0.59253 0.44782 0.0464 Uiso 1 2 calc R
H23B H 0.82328 0.48203 0.40776 0.0464 Uiso 1 2 calc R
H25A H 0.22549 0.58643 0.3623 0.0462 Uiso 1 2 calc R
H25B H 0.32092 0.4583 0.38687 0.0462 Uiso 1 2 calc R
H27A H 0.44676 0.64408 0.08048 0.0475 Uiso 1 2 calc R
H27B H 0.4434 0.512 0.09325 0.0475 Uiso 1 2 calc R
H29A H 0.89805 0.67154 0.16593 0.0478 Uiso 1 2 calc R
H29B H 0.93461 0.55159 0.11714 0.0478 Uiso 1 2 calc R

loop_
_atom_site_aniso_label
_atom_site_aniso_U_11
_atom_site_aniso_U_22
_atom_site_aniso_U_33
_atom_site_aniso_U_12
_atom_site_aniso_U_13
_atom_site_aniso_U_23
Ni1 0.0274(2) 0.02778(18) 0.02835(19) -0.00746(13) -0.00750(14) 0.00415(12)
O1 0.0317(10) 0.0263(9) 0.0387(9) -0.0022(8) -0.0056(8) 0.0035(7)
O2 0.0387(10) 0.0268(9) 0.0397(11) -0.0024(8) -0.0069(8) 0.0041(7)
O3 0.0411(12) 0.0273(10) 0.0418(11) -0.0080(9) -0.0066(9) 0.0020(8)
O4 0.0426(11) 0.0258(10) 0.0350(10) -0.0079(7) -0.0093(8) 0.0045(7)
O5 0.0500(12) 0.0292(9) 0.0352(11) -0.0043(8) -0.0054(8) 0.0047(7)
O6 0.0480(13) 0.0248(10) 0.0384(10) -0.0053(8) -0.0120(9) 0.0011(7)
O7 0.0416(10) 0.0274(9) 0.0337(10) -0.0068(7) -0.0065(8) 0.0031(7)
O8 0.0407(11) 0.0227(8) 0.0372(9) -0.0057(7) -0.0087(8) 0.0012(7)
O9 0.033(5) 0.024(4) 0.030(4) -0.001(3) -0.004(4) 0.004(3)
O10 0.033(4) 0.018(4) 0.027(4) 0.013(3) -0.010(3) 0.004(3)
O11 0.039(5) 0.021(4) 0.032(4) -0.006(4) -0.010(4) 0.003(3)
O12 0.042(5) 0.024(4) 0.030(4) -0.009(3) -0.009(4) 0.009(3)
O13 0.035(6) 0.022(5) 0.033(4) 0.000(4) -0.001(4) 0.003(3)
O14 0.045(5) 0.022(4) 0.035(5) -0.007(3) 0.000(4) -0.004(3)
O15 0.033(5) 0.032(4) 0.030(4) -0.006(4) -0.008(3) 0.010(3)
O16 0.046(5) 0.023(4) 0.030(5) -0.006(4) -0.006(4) 0.010(3)
C1 0.0385(12) 0.0500(12) 0.0319(10) -0.0232(10) -0.0049(9) 0.0040(8)
C2 0.0371(11) 0.0373(10) 0.0265(9) -0.0141(8) -0.0034(8) 0.0052(7)
C3 0.0312(11) 0.0392(10) 0.0282(9) -0.0109(8) -0.0054(8) 0.0011(8)
C4 0.0414(12) 0.0447(11) 0.0306(10) -0.0167(9) -0.0109(9) 0.0053(8)
C5 0.0347(11) 0.0382(10) 0.0412(11) -0.0144(9) -0.0148(9) 0.0055(8)
C6 0.0273(10) 0.0280(9) 0.0472(11) -0.0078(8) -0.0106(9) 0.0058(8)
C7 0.0280(10) 0.0250(9) 0.0391(10) -0.0081(7) -0.0033(8) 0.0015(7)
C8 0.0314(11) 0.0275(9) 0.0347(10) -0.0078(8) -0.0086(8) 0.0069(7)
C9 0.0323(10) 0.0197(8) 0.0331(9) -0.0058(7) -0.0105(8) 0.0064(7)
C10 0.0350(11) 0.0227(8) 0.0372(10) -0.0076(8) -0.0089(8) 0.0057(7)
C11 0.0446(13) 0.0305(10) 0.0519(12) -0.0152(9) -0.0266(10) 0.0136(9)
C12 0.0688(16) 0.0360(11) 0.0344(11) -0.0210(10) -0.0254(11) 0.0109(8)
C13 0.0530(14) 0.0356(10) 0.0322(10) -0.0099(9) -0.0062(9) 0.0067(8)
C14 0.0350(11) 0.0313(10) 0.0342(10) -0.0065(8) -0.0078(8) 0.0078(8)
C15 0.0348(17) 0.0300(14) 0.0383(15) 0.0046(13) -0.0102(13) 0.0038(11)
C16 0.0314(11) 0.0336(10) 0.0449(12) -0.0013(8) -0.0124(9) 0.0034(8)
C17 0.0394(15) 0.0331(14) 0.0368(14) -0.0043(11) 0.0047(12) 0.0015(10)
C18 0.0420(12) 0.0351(10) 0.0302(10) -0.0054(9) -0.0015(9) 0.0005(8)
C19 0.0508(18) 0.0282(13) 0.0428(14) -0.0118(12) -0.0149(13) -0.0014(10)
C20 0.0387(12) 0.0348(10) 0.0460(12) -0.0146(9) -0.0142(10) 0.0043(9)
C21 0.0427(16) 0.0294(14) 0.0431(15) -0.0119(11) -0.0062(13) 0.0110(11)
C22 0.0422(12) 0.0307(10) 0.0330(10) -0.0060(8) -0.0051(9) 0.0111(8)
C23 0.0520(13) 0.0309(10) 0.0310(10) -0.0047(9) -0.0142(9) 0.0062(8)
C24 0.056(2) 0.0254(15) 0.0314(13) -0.0036(13) -0.0105(12) 0.0061(9)
C25 0.0428(13) 0.0300(10) 0.0406(11) -0.0115(9) -0.0007(9) 0.0014(8)
C26 0.0393(15) 0.0289(14) 0.0415(16) -0.0144(11) -0.0076(12) 0.0034(12)
C27 0.0568(14) 0.0344(10) 0.0287(10) -0.0106(10) -0.0135(9) 0.0020(8)
C28 0.046(2) 0.0244(13) 0.0296(12) -0.0081(14) -0.0035(14) 0.0004(9)
C29 0.0369(12) 0.0356(10) 0.0406(11) -0.0055(9) 0.0005(9) 0.0052(9)
C30 0.0374(16) 0.0331(14) 0.0432(16) 0.0024(13) -0.0098(13) 0.0001(12)
C31 0.037(9) 0.040(8) 0.031(7) 0.004(7) 0.000(6) -0.002(5)
C32 0.046(8) 0.048(9) 0.045(8) -0.020(6) -0.020(7) 0.023(6)
C33 0.043(8) 0.039(8) 0.036(7) -0.024(7) -0.008(6) -0.005(6)
C34 0.030(7) 0.039(7) 0.036(6) -0.001(6) -0.018(6) 0.009(5)
C35 0.044(8) 0.037(8) 0.037(7) -0.016(6) -0.009(6) 0.004(6)
C36 0.041(8) 0.038(8) 0.039(7) -0.015(6) -0.005(6) 0.002(5)
C37 0.034(7) 0.041(7) 0.027(6) 0.004(5) 0.005(5) 0.015(5)
C38 0.039(10) 0.055(10) 0.039(8) -0.022(8) -0.005(7) 0.018(7)
Li1 0.039(2) 0.0319(16) 0.0364(17) -0.0073(14) -0.0081(15) 0.0036(13)

loop_
_atom_type_symbol
_atom_type_description
_atom_type_scat_dispersion_real
_atom_type_scat_dispersion_imag
_atom_type_scat_source
Ni Ni -3.0029 0.5091
;
International Tables for Crystallography
(Vol. C, Tables 4.2.6.8 and 6.1.1.4)
;
C C 0.0181 0.0091
;
International Tables for Crystallography
(Vol. C, Tables 4.2.6.8 and 6.1.1.4)
;
H H 0.0000 0.0000
;
International Tables for Crystallography
(Vol. C, Table 6.1.1.4)
;
O O 0.0492 0.0322
;
International Tables for Crystallography
(Vol. C, Tables 4.2.6.8 and 6.1.1.4)
;
Li Li 0.0008 0.0003
;
International Tables for Crystallography
(Vol. C, Tables 4.2.6.8 and 6.1.1.4)
;

loop_
_geom_angle_atom_site_label_1
_geom_angle_atom_site_label_2
_geom_angle_atom_site_label_3
_geom_angle
_geom_angle_publ_flag
C1 Ni1 C2 41.04(9) yes
C1 Ni1 C3 73.02(9) yes
C1 Ni1 C8 165.32(9) yes
C1 Ni1 C9 96.48(9) yes
C2 Ni1 C3 39.39(9) yes
C2 Ni1 C8 129.15(9) yes
C2 Ni1 C9 134.27(9) yes
C3 Ni1 C8 93.64(9) yes
C3 Ni1 C9 166.72(8) yes
C8 Ni1 C9 95.76(9) yes
C15 O1 C22 112.16(18) yes
C15 O1 Li1 115.04(17) yes
C22 O1 Li1 109.66(16) yes
C16 O2 C17 113.11(17) yes
C16 O2 Li1 107.82(14) yes
C17 O2 Li1 117.33(19) yes
C18 O3 C19 113.91(18) yes
C20 O4 C21 113.83(18) yes
C20 O4 Li1 113.16(16) yes
C21 O4 Li1 114.93(19) yes
C23 O5 C30 112.32(17) yes
C23 O5 Li1 110.58(16) yes
C30 O5 Li1 113.10(18) yes
C24 O6 C25 113.01(19) yes
C24 O6 Li1 112.55(18) yes
C25 O6 Li1 109.47(16) yes
C26 O7 C27 113.83(17) yes
C26 O7 Li1 116.06(18) yes
C27 O7 Li1 108.10(17) yes
C28 O8 C29 112.49(18) yes
C28 O8 Li1 116.89(19) yes
C29 O8 Li1 113.41(17) yes
C16 O9 C31 112.4(7) yes
C16 O9 Li1 115.3(5) yes
C31 O9 Li1 112.5(9) yes
C18 O10 C34 113.6(7) yes
C20 O11 C33 111.3(8) yes
C20 O11 Li1 110.3(5) yes
C33 O11 Li1 116.3(9) yes
C22 O12 C32 115.3(8) yes
C22 O12 Li1 113.0(6) yes
C32 O12 Li1 114.3(7) yes
C23 O13 C36 117.1(8) yes
C23 O13 Li1 108.8(5) yes
C36 O13 Li1 115.4(8) yes
C25 O14 C35 115.8(7) yes
C27 O15 C38 109.9(9) yes
C27 O15 Li1 121.5(5) yes
C38 O15 Li1 113.1(9) yes
C29 O16 C37 115.7(7) yes
C29 O16 Li1 112.5(5) yes
C37 O16 Li1 116.6(7) yes
Ni1 C1 C2 69.13(13) yes
Ni1 C2 C1 69.83(12) yes
Ni1 C2 C3 74.95(12) yes
C1 C2 C3 122.92(18) yes
Ni1 C3 C2 65.66(11) yes
Ni1 C3 C4 129.57(13) yes
C2 C3 C4 121.16(17) yes
C3 C4 C5 115.79(17) yes
C4 C5 C6 112.98(19) yes
C5 C6 C7 123.15(17) yes
C6 C7 C8 126.73(17) yes
Ni1 C8 C7 103.98(13) yes
Ni1 C9 C10 123.27(13) yes
Ni1 C9 C14 122.55(16) yes
C10 C9 C14 114.18(19) yes
C9 C10 C11 122.94(18) yes
C10 C11 C12 120.4(2) yes
C11 C12 C13 118.5(2) yes
C12 C13 C14 120.45(19) yes
C9 C14 C13 123.4(2) yes
O1 C15 C16 106.63(19) yes
O2 C16 C15 110.1(2) yes
O9 C16 C34 116.3(7) yes
O2 C17 C18 105.75(18) yes
O3 C18 C17 110.89(18) yes
O10 C18 C33 114.5(7) yes
O3 C19 C20 106.08(19) yes
O4 C20 C19 111.3(2) yes
O11 C20 C32 108.5(8) yes
O4 C21 C22 106.7(2) yes
O1 C22 C21 111.47(18) yes
O12 C22 C31 106.2(6) yes
O5 C23 C24 111.6(2) yes
O13 C23 C37 107.5(6) yes
O6 C24 C23 106.6(2) yes
O6 C25 C26 110.74(19) yes
O14 C25 C36 116.3(7) yes
O7 C26 C25 107.5(2) yes
O7 C27 C28 110.3(2) yes
O15 C27 C35 112.6(7) yes
O8 C28 C27 105.97(19) yes
O8 C29 C30 110.74(19) yes
O16 C29 C38 103.7(7) yes
O5 C30 C29 106.93(18) yes
O9 C31 C22 107.7(9) yes
O12 C32 C20 111.7(11) yes
O11 C33 C18 110.6(12) yes
O10 C34 C16 106.5(8) yes
O14 C35 C27 110.4(9) yes
O13 C36 C25 105.2(8) yes
O16 C37 C23 107.0(7) yes
O15 C38 C29 110.1(11) yes
O1 Li1 O2 73.22(11) yes
O1 Li1 O4 73.44(12) yes
O1 Li1 O5 145.35(17) yes
O1 Li1 O6 142.4(2) yes
O1 Li1 O7 80.09(14) yes
O1 Li1 O8 82.60(12) yes
O2 Li1 O4 110.21(14) yes
O2 Li1 O5 138.46(16) yes
O2 Li1 O6 79.83(12) yes
O2 Li1 O7 82.37(14) yes
O2 Li1 O8 148.0(2) yes
O4 Li1 O5 80.19(14) yes
O4 Li1 O6 142.01(19) yes
O4 Li1 O7 145.27(17) yes
O4 Li1 O8 81.55(13) yes
O5 Li1 O6 70.17(11) yes
O5 Li1 O7 112.35(14) yes
O5 Li1 O8 71.48(11) yes
O6 Li1 O7 70.58(12) yes
O6 Li1 O8 109.64(14) yes
O7 Li1 O8 72.99(12) yes
O9 Li1 O11 111.8(3) yes
O9 Li1 O12 74.0(3) yes
O9 Li1 O13 138.7(4) yes
O9 Li1 O15 81.1(3) yes
O9 Li1 O16 147.1(3) yes
O11 Li1 O12 74.4(3) yes
O11 Li1 O13 81.0(3) yes
O11 Li1 O15 149.9(4) yes
O11 Li1 O16 82.9(3) yes
O12 Li1 O13 145.6(4) yes
O12 Li1 O15 84.0(3) yes
O12 Li1 O16 82.6(3) yes
O13 Li1 O15 107.7(3) yes
O13 Li1 O16 70.7(3) yes
O15 Li1 O16 73.6(3) yes
Ni1 C1 H1A 116.743 no
Ni1 C1 H1B 116.746 no
C2 C1 H1A 116.740 no
C2 C1 H1B 116.742 no
H1A C1 H1B 113.752 no
Ni1 C2 H2 117.932 no
C1 C2 H2 117.933 no
C3 C2 H2 117.934 no
Ni1 C3 H3 110.950 no
C2 C3 H3 110.947 no
C4 C3 H3 110.959 no
C3 C4 H4A 108.340 no
C3 C4 H4B 108.334 no
C5 C4 H4A 108.335 no
C5 C4 H4B 108.331 no
H4A C4 H4B 107.416 no
C4 C5 H5A 108.988 no
C4 C5 H5B 108.981 no
C6 C5 H5A 108.994 no
C6 C5 H5B 108.990 no
H5A C5 H5B 107.782 no
C5 C6 H6 118.421 no
C7 C6 H6 118.431 no
C6 C7 H7 116.629 no
C8 C7 H7 116.643 no
Ni1 C8 H8A 110.957 no
Ni1 C8 H8B 110.958 no
C7 C8 H8A 110.956 no
C7 C8 H8B 110.967 no
H8A C8 H8B 108.971 no
C9 C10 H10 118.531 no
C11 C10 H10 118.528 no
C10 C11 H11 119.785 no
C12 C11 H11 119.780 no
C11 C12 H12 120.730 no
C13 C12 H12 120.729 no
C12 C13 H13 119.773 no
C14 C13 H13 119.773 no
C9 C14 H14 118.298 no
C13 C14 H14 118.297 no
O1 C15 H15A 110.401 no
O1 C15 H15B 110.395 no
C16 C15 H15A 110.404 no
C16 C15 H15B 110.401 no
H15A C15 H15B 108.610 no
O2 C16 H16A 109.635 no
O2 C16 H16B 109.627 no
C15 C16 H16A 109.634 no
C15 C16 H16B 109.636 no
H16A C16 H16B 108.142 no
O2 C17 H17A 110.593 no
O2 C17 H17B 110.592 no
C18 C17 H17A 110.584 no
C18 C17 H17B 110.584 no
H17A C17 H17B 108.730 no
O3 C18 H18A 109.463 no
O3 C18 H18B 109.458 no
C17 C18 H18A 109.460 no
C17 C18 H18B 109.462 no
H18A C18 H18B 108.055 no
O3 C19 H19A 110.519 no
O3 C19 H19B 110.526 no
C20 C19 H19A 110.514 no
C20 C19 H19B 110.518 no
H19A C19 H19B 108.682 no
O4 C20 H20A 109.361 no
O4 C20 H20B 109.368 no
C19 C20 H20A 109.372 no
C19 C20 H20B 109.368 no
H20A C20 H20B 107.989 no
O4 C21 H21A 110.377 no
O4 C21 H21B 110.377 no
C22 C21 H21A 110.387 no
C22 C21 H21B 110.378 no
H21A C21 H21B 108.596 no
O1 C22 H22A 109.328 no
O1 C22 H22B 109.332 no
C21 C22 H22A 109.336 no
C21 C22 H22B 109.330 no
H22A C22 H22B 107.976 no
O5 C23 H23A 109.290 no
O5 C23 H23B 109.289 no
C24 C23 H23A 109.294 no
C24 C23 H23B 109.305 no
H23A C23 H23B 107.957 no
O6 C24 H24A 110.417 no
O6 C24 H24B 110.415 no
C23 C24 H24A 110.414 no
C23 C24 H24B 110.409 no
H24A C24 H24B 108.618 no
O6 C25 H25A 109.493 no
O6 C25 H25B 109.496 no
C26 C25 H25A 109.500 no
C26 C25 H25B 109.502 no
H25A C25 H25B 108.067 no
O7 C26 H26A 110.215 no
O7 C26 H26B 110.217 no
C25 C26 H26A 110.211 no
C25 C26 H26B 110.215 no
H26A C26 H26B 108.507 no
O7 C27 H27A 109.600 no
O7 C27 H27B 109.598 no
C28 C27 H27A 109.602 no
C28 C27 H27B 109.601 no
H27A C27 H27B 108.135 no
O8 C28 H28A 110.541 no
O8 C28 H28B 110.535 no
C27 C28 H28A 110.548 no
C27 C28 H28B 110.541 no
H28A C28 H28B 108.700 no
O8 C29 H29A 109.503 no
O8 C29 H29B 109.496 no
C30 C29 H29A 109.497 no
C30 C29 H29B 109.495 no
H29A C29 H29B 108.066 no
O5 C30 H30A 110.334 no
O5 C30 H30B 110.329 no
C29 C30 H30A 110.344 no
C29 C30 H30B 110.336 no
H30A C30 H30B 108.565 no

loop_
_geom_bond_atom_site_label_1
_geom_bond_atom_site_label_2
_geom_bond_distance
_geom_bond_publ_flag
Ni1 C1 2.012(2) yes
Ni1 C2 2.0032(19) yes
Ni1 C3 2.123(2) yes
Ni1 C8 1.979(2) yes
Ni1 C9 1.928(2) yes
O1 C15 1.420(3) yes
O1 C22 1.415(3) yes
O1 Li1 2.287(4) yes
O2 C16 1.426(3) yes
O2 C17 1.418(3) yes
O2 Li1 2.357(4) yes
O3 C18 1.436(3) yes
O3 C19 1.418(4) yes
O4 C20 1.419(3) yes
O4 C21 1.428(3) yes
O4 Li1 2.278(4) yes
O5 C23 1.418(3) yes
O5 C30 1.420(3) yes
O5 Li1 2.420(4) yes
O6 C24 1.422(3) yes
O6 C25 1.433(4) yes
O6 Li1 2.423(4) yes
O7 C26 1.422(3) yes
O7 C27 1.411(2) yes
O7 Li1 2.374(5) yes
O8 C28 1.422(4) yes
O8 C29 1.406(3) yes
O8 Li1 2.247(3) yes
O9 C16 1.343(8) yes
O9 C31 1.428(17) yes
O9 Li1 2.285(9) yes
O10 C18 1.441(9) yes
O10 C34 1.468(14) yes
O11 C20 1.488(10) yes
O11 C33 1.442(15) yes
O11 Li1 2.275(11) yes
O12 C22 1.399(9) yes
O12 C32 1.43(2) yes
O12 Li1 2.236(9) yes
O13 C23 1.427(10) yes
O13 C36 1.429(19) yes
O13 Li1 2.448(9) yes
O14 C25 1.322(8) yes
O14 C35 1.430(15) yes
O15 C27 1.265(10) yes
O15 C38 1.429(14) yes
O15 Li1 2.261(8) yes
O16 C29 1.316(8) yes
O16 C37 1.431(14) yes
O16 Li1 2.335(9) yes
C1 C2 1.407(3) yes
C2 C3 1.395(3) yes
C3 C4 1.499(3) yes
C4 C5 1.550(3) yes
C5 C6 1.491(3) yes
C6 C7 1.346(3) yes
C7 C8 1.457(3) yes
C9 C10 1.410(3) yes
C9 C14 1.410(3) yes
C10 C11 1.395(3) yes
C11 C12 1.384(3) yes
C12 C13 1.386(4) yes
C13 C14 1.384(3) yes
C15 C16 1.539(4) yes
C16 C34 1.506(14) yes
C17 C18 1.515(4) yes
C18 C33 1.396(17) yes
C19 C20 1.513(3) yes
C20 C32 1.458(15) yes
C21 C22 1.509(4) yes
C22 C31 1.580(16) yes
C23 C24 1.500(4) yes
C23 C37 1.566(11) yes
C25 C26 1.522(4) yes
C25 C36 1.488(16) yes
C27 C28 1.555(4) yes
C27 C35 1.595(13) yes
C29 C30 1.531(4) yes
C29 C38 1.668(18) yes
C1 H1A 0.990 no
C1 H1B 0.990 no
C2 H2 1.000 no
C3 H3 1.000 no
C4 H4A 0.990 no
C4 H4B 0.990 no
C5 H5A 0.990 no
C5 H5B 0.990 no
C6 H6 0.950 no
C7 H7 0.950 no
C8 H8A 0.990 no
C8 H8B 0.990 no
C10 H10 0.950 no
C11 H11 0.950 no
C12 H12 0.950 no
C13 H13 0.950 no
C14 H14 0.950 no
C15 H15A 0.990 no
C15 H15B 0.990 no
C16 H16A 0.990 no
C16 H16B 0.990 no
C17 H17A 0.990 no
C17 H17B 0.990 no
C18 H18A 0.990 no
C18 H18B 0.990 no
C19 H19A 0.990 no
C19 H19B 0.990 no
C20 H20A 0.990 no
C20 H20B 0.990 no
C21 H21A 0.990 no
C21 H21B 0.990 no
C22 H22A 0.990 no
C22 H22B 0.990 no
C23 H23A 0.990 no
C23 H23B 0.990 no
C24 H24A 0.990 no
C24 H24B 0.990 no
C25 H25A 0.990 no
C25 H25B 0.990 no
C26 H26A 0.990 no
C26 H26B 0.990 no
C27 H27A 0.990 no
C27 H27B 0.990 no
C28 H28A 0.990 no
C28 H28B 0.990 no
C29 H29A 0.990 no
C29 H29B 0.990 no
C30 H30A 0.990 no
C30 H30B 0.990 no

loop_
_geom_contact_atom_site_label_1
_geom_contact_atom_site_label_2
_geom_contact_distance
_geom_contact_publ_flag
_geom_contact_site_symmetry_2
Ni1 C6 3.461(2) no .
O1 C27 3.185(3) no .
O2 O3 2.763(3) no .
O2 C25 3.271(3) no .
O3 O4 2.764(3) no .
O3 O5 3.072(2) no .
O3 O6 3.157(3) no .
O3 C23 3.322(2) no .
O3 Li1 2.492(4) no .
O4 C29 3.144(3) no .
O5 C20 3.195(3) no .
O6 C18 3.354(3) no .
O7 C16 3.227(2) no .
O8 C22 3.186(2) no .
O9 O10 2.791(11) no .
O9 O14 3.043(11) no .
O9 C27 3.262(7) no .
O10 O11 2.789(14) no .
O10 O13 3.150(10) no .
O10 O14 3.092(11) no .
O10 C25 3.230(7) no .
O10 Li1 2.541(7) no .
O11 C23 3.238(7) no .
O12 C29 3.138(7) no .
O13 O14 2.766(14) no .
O13 C18 3.416(8) no .
O14 O15 2.750(11) no .
O14 C16 3.201(7) no .
O14 Li1 2.512(10) no .
O15 C22 3.206(8) no .
O16 C20 3.290(8) no .
C1 C10 3.167(3) no .
C3 C6 3.178(3) no .
C3 C7 3.296(3) no .
C4 C7 3.261(3) no .
C4 C8 3.508(3) no .
C5 C8 3.034(3) no .
C8 C14 3.187(3) no .
C9 C12 2.863(3) no .
C10 C13 2.752(3) no .
C11 C14 2.748(3) no .
C15 C17 3.104(4) no .
C15 C21 3.075(5) no .
C17 C19 3.070(5) no .
C18 Li1 3.248(4) no .
C19 C21 3.130(4) no .
C19 Li1 3.279(5) no .
C24 C26 3.061(5) no .
C24 C30 3.085(4) no .
C26 C28 3.124(4) no .
C28 C30 3.113(5) no .
C31 C32 3.11(2) no .
C31 C34 3.127(18) no .
C32 C33 3.114(19) no .
C33 C34 3.12(2) no .
C34 Li1 3.335(11) no .
C35 C36 3.08(2) no .
C35 C38 3.16(2) no .
C35 Li1 3.294(15) no .
C36 C37 3.13(2) no .
C37 C38 3.07(2) no .
O8 C2 3.488(2) no .
O10 C13 3.582(8) no 1_456
O13 C36 3.599(15) no 2_666
C2 O8 3.488(2) no .
C2 C29 3.488(3) no .
C2 C38 3.456(16) no .
C7 C32 3.592(17) no 2_775
C8 C15 3.450(3) no 2_675
C8 C32 3.553(17) no 2_775
C13 O10 3.582(8) no 1_654
C14 C37 3.265(11) no 2_765
C15 C8 3.450(3) no 2_675
C24 C24 3.551(3) no 2_666
C29 C2 3.488(3) no .
C32 C7 3.592(17) no 2_775
C32 C8 3.553(17) no 2_775
C36 O13 3.599(15) no 2_666
C37 C14 3.265(11) no 2_765
C38 C2 3.456(16) no .
Ni1 H7 3.2070 no .
Ni1 H10 3.0227 no .
Ni1 H14 3.0030 no .
O1 H17B 3.5022 no .
O1 H21A 3.2637 no .
O1 H21B 2.6850 no .
O1 H16A 3.2322 no .
O1 H16B 2.5944 no .
O1 H27A 2.6590 no .
O2 H15A 3.2829 no .
O2 H15B 2.6664 no .
O2 H19B 3.4426 no .
O2 H18A 3.2023 no .
O2 H18B 2.5453 no .
O2 H25A 2.7355 no .
O3 H17A 3.2844 no .
O3 H17B 2.6570 no .
O3 H21B 3.5679 no .
O3 H20A 3.2037 no .
O3 H20B 2.5504 no .
O3 H23A 2.7959 no .
O4 H15B 3.4310 no .
O4 H19A 3.2718 no .
O4 H19B 2.6535 no .
O4 H22A 3.2159 no .
O4 H22B 2.6040 no .
O4 H29A 2.6131 no .
O5 H24A 2.6355 no .
O5 H24B 3.2640 no .
O5 H28A 3.4827 no .
O5 H20B 2.6307 no .
O5 H29A 2.6250 no .
O5 H29B 3.2280 no .
O6 H26A 2.6756 no .
O6 H26B 3.2811 no .
O6 H30A 3.5757 no .
O6 H18B 2.8200 no .
O6 H23A 2.5385 no .
O6 H23B 3.2036 no .
O7 H24A 3.3758 no .
O7 H28A 2.6877 no .
O7 H28B 3.2832 no .
O7 H16B 2.6603 no .
O7 H25A 2.6067 no .
O7 H25B 3.2306 no .
O8 H26A 3.5169 no .
O8 H30A 2.6879 no .
O8 H30B 3.2635 no .
O8 H22B 2.6766 no .
O8 H27A 2.6112 no .
O8 H27B 3.2371 no .
C1 H3 2.6874 no .
C1 H10 2.7384 no .
C2 H4A 2.5464 no .
C2 H4B 3.0933 no .
C3 H1A 2.7894 no .
C3 H1B 3.3136 no .
C3 H5A 2.7465 no .
C3 H5B 3.4000 no .
C3 H8B 2.9511 no .
C4 H2 2.6746 no .
C4 H6 3.1207 no .
C4 H8B 3.3659 no .
C5 H3 3.1203 no .
C5 H7 3.3301 no .
C5 H8B 2.7767 no .
C6 H4A 2.6831 no .
C6 H4B 3.3578 no .
C6 H8A 3.2687 no .
C6 H8B 2.6875 no .
C7 H4A 3.4988 no .
C7 H5A 2.6680 no .
C7 H5B 3.2619 no .
C7 H14 3.1637 no .
C8 H3 3.4835 no .
C8 H5A 2.8036 no .
C8 H6 3.3376 no .
C8 H14 2.8048 no .
C9 H1A 3.4045 no .
C9 H1B 3.0684 no .
C9 H8A 2.7157 no .
C9 H8B 3.5962 no .
C9 H11 3.3112 no .
C9 H13 3.3061 no .
C10 H1A 3.3210 no .
C10 H1B 3.1433 no .
C10 H12 3.2725 no .
C10 H14 3.2322 no .
C11 H13 3.2412 no .
C12 H10 3.2570 no .
C12 H14 3.2490 no .
C13 H11 3.2413 no .
C14 H7 3.5858 no .
C14 H8A 2.6660 no .
C14 H10 3.2336 no .
C14 H12 3.2642 no .
C15 H17B 2.7865 no .
C15 H21B 2.8649 no .
C15 H22A 2.4246 no .
C15 H22B 3.1703 no .
C16 H17A 2.6780 no .
C16 H17B 2.5360 no .
C16 H25A 3.4431 no .
C17 H15B 2.8702 no .
C17 H19B 2.7176 no .
C17 H16A 2.4512 no .
C17 H16B 3.1873 no .
C18 H19A 2.7535 no .
C18 H19B 2.5083 no .
C18 H23A 3.5840 no .
C19 H17B 2.8137 no .
C19 H21B 2.8222 no .
C19 H18A 2.5013 no .
C19 H18B 3.2121 no .
C20 H21A 2.7079 no .
C20 H21B 2.5335 no .
C20 H29A 3.3836 no .
C21 H15B 2.7355 no .
C21 H19B 2.8981 no .
C21 H20A 2.4555 no .
C21 H20B 3.1924 no .
C21 H29A 3.5008 no .
C22 H15A 2.6958 no .
C22 H15B 2.4734 no .
C22 H27A 3.4309 no .
C23 H30A 2.4463 no .
C23 H30B 2.7427 no .
C23 H20B 3.5323 no .
C24 H26A 2.8173 no .
C24 H30A 2.7449 no .
C24 H25A 3.2051 no .
C24 H25B 2.4830 no .
C25 H24A 2.5394 no .
C25 H24B 2.6802 no .
C25 H18B 3.5893 no .
C26 H24A 2.7201 no .
C26 H24B 3.5898 no .
C26 H28A 2.9086 no .
C26 H16B 3.5537 no .
C26 H27A 3.1855 no .
C26 H27B 2.4502 no .
C27 H26A 2.4958 no .
C27 H26B 2.7241 no .
C27 H16B 3.5065 no .
C28 H26A 2.7918 no .
C28 H30A 2.9164 no .
C28 H22B 3.5769 no .
C28 H29A 3.1614 no .
C28 H29B 2.4076 no .
C29 H28A 2.5234 no .
C29 H28B 2.6469 no .
C29 H22B 3.4186 no .
C30 H24A 2.8380 no .
C30 H28A 2.8119 no .
C30 H20B 3.5069 no .
C30 H23A 3.1729 no .
C30 H23B 2.4273 no .
Li1 H15B 3.4764 no .
Li1 H17B 3.5274 no .
Li1 H19B 3.5539 no .
Li1 H21B 3.5061 no .
Li1 H24A 3.4694 no .
Li1 H26A 3.5814 no .
Li1 H28A 3.4843 no .
Li1 H16B 3.2825 no .
Li1 H18B 3.4384 no .
Li1 H20B 3.3167 no .
Li1 H22B 3.2721 no .
Li1 H23A 3.4283 no .
Li1 H25A 3.3816 no .
Li1 H27A 3.3055 no .
Li1 H29A 3.2825 no .
H1A H2 2.8480 no .
H1A H3 2.6447 no .
H1A H10 2.6487 no .
H1B H2 2.3215 no .
H1B H10 2.7823 no .
H2 H3 2.8074 no .
H2 H4A 2.3127 no .
H2 H4B 3.3005 no .
H3 H4A 2.7813 no .
H3 H4B 2.1938 no .
H3 H5A 3.0288 no .
H3 H8B 3.2143 no .
H4A H5A 2.8775 no .
H4A H5B 2.4220 no .
H4A H6 3.0170 no .
H4B H5A 2.4288 no .
H4B H5B 2.3146 no .
H5A H6 2.7992 no .
H5A H7 3.5745 no .
H5A H8B 2.2449 no .
H5B H6 2.2858 no .
H6 H7 2.2244 no .
H6 H8B 3.5942 no .
H7 H8A 2.2688 no .
H7 H8B 2.8059 no .
H7 H14 2.7723 no .
H8A H14 2.2636 no .
H10 H11 2.3203 no .
H11 H12 2.3412 no .
H12 H13 2.3428 no .
H13 H14 2.3059 no .
H15A H21B 3.4816 no .
H15A H16A 2.4092 no .
H15A H16B 2.3917 no .
H15A H22A 2.4324 no .
H15A H22B 3.4309 no .
H15B H17A 3.4548 no .
H15B H17B 2.2625 no .
H15B H19B 3.2035 no .
H15B H21A 3.5702 no .
H15B H21B 2.2341 no .
H15B H16A 2.3999 no .
H15B H16B 2.8940 no .
H15B H22A 2.4649 no .
H15B H22B 3.4310 no .
H17A H19B 3.5328 no .
H17A H16A 2.4082 no .
H17A H16B 3.4210 no .
H17A H18A 2.3804 no .
H17A H18B 2.3746 no .
H17B H19A 3.4496 no .
H17B H19B 2.1757 no .
H17B H21B 3.1437 no .
H17B H16A 2.5562 no .
H17B H16B 3.4877 no .
H17B H18A 2.3867 no .
H17B H18B 2.8759 no .
H19A H18A 2.5296 no .
H19A H18B 3.5083 no .
H19A H20A 2.3768 no .
H19A H20B 2.3689 no .
H19B H21A 3.5119 no .
H19B H21B 2.3038 no .
H19B H18A 2.5473 no .
H19B H18B 3.4635 no .
H19B H20A 2.3815 no .
H19B H20B 2.8728 no .
H21A H20A 2.4424 no .
H21A H20B 3.4324 no .
H21A H22A 2.3984 no .
H21A H22B 2.3365 no .
H21A H29A 3.5736 no .
H21B H20A 2.5273 no .
H21B H20B 3.4839 no .
H21B H22A 2.3472 no .
H21B H22B 2.8664 no .
H24A H26A 2.1867 no .
H24A H26B 3.5660 no .
H24A H28A 2.9160 no .
H24A H30A 2.2243 no .
H24A H30B 3.5382 no .
H24A H23A 2.8612 no .
H24A H23B 2.3751 no .
H24A H25A 3.4907 no .
H24A H25B 2.6106 no .
H24B H26A 3.3531 no .
H24B H30A 3.5124 no .
H24B H23A 2.3627 no .
H24B H23B 2.3529 no .
H24B H25A 3.4542 no .
H24B H25B 2.4223 no .
H26A H28A 2.2928 no .
H26A H30A 3.4417 no .
H26A H25A 2.8772 no .
H26A H25B 2.3706 no .
H26A H27A 3.4505 no .
H26A H27B 2.4753 no .
H26B H28A 3.5599 no .
H26B H25A 2.3629 no .
H26B H25B 2.3955 no .
H26B H27A 3.4476 no .
H26B H27B 2.4769 no .
H28A H30A 2.3214 no .
H28A H27A 2.9068 no .
H28A H27B 2.4077 no .
H28A H29A 3.4749 no .
H28A H29B 2.5152 no .
H28B H30A 3.4828 no .
H28B H27A 2.3977 no .
H28B H27B 2.4362 no .
H28B H29A 3.3747 no .
H28B H29B 2.3543 no .
H30A H23A 3.4044 no .
H30A H23B 2.3999 no .
H30A H29A 2.8841 no .
H30A H29B 2.3670 no .
H30B H20B 3.5902 no .
H30B H23A 3.4599 no .
H30B H23B 2.4998 no .
H30B H29A 2.3583 no .
H30B H29B 2.4218 no .
H16B H25A 3.1055 no .
H16B H27A 3.2628 no .
H18B H23A 3.2738 no .
H18B H25A 3.2761 no .
H20B H23A 3.3214 no .
H20B H29A 3.1133 no .
H22B H27A 3.1398 no .
H22B H29A 3.1254 no .
Ni1 H15A 3.2461 no 2_675
Ni1 H15B 3.1274 no 2_675
Ni1 H30A 3.1551 no 2_765
O1 H5B 2.8189 no 1_455
O2 H13 3.2356 no 1_456
O3 H11 3.4668 no 1_556
O3 H12 2.8377 no 1_556
O5 H12 3.3784 no 1_556
O6 H24B 2.8005 no 2_666
O6 H23A 3.4905 no 2_666
O8 H2 3.4621 no .
O9 H4B 3.3529 no 1_455
O9 H5B 3.1419 no 1_455
O10 H13 2.7293 no 1_456
O11 H12 2.7332 no 1_556
O12 H3 3.2875 no .
C1 H6 3.0673 no 1_455
C1 H26B 3.3609 no 2_665
C1 H28B 3.1474 no .
C1 H22B 3.1366 no .
C1 H29B 3.4410 no 2_765
C2 H28A 3.5816 no 2_765
C2 H28B 3.1368 no .
C2 H22B 3.0304 no .
C2 H29A 3.3514 no .
C2 H29B 3.0863 no .
C2 H29B 3.1345 no 2_765
C3 H5A 3.5310 no 2_775
C3 H15A 3.5124 no 2_675
C3 H22B 2.9804 no .
C3 H29A 3.3438 no .
C4 H15A 3.3240 no 1_655
C4 H16B 3.4559 no 1_655
C4 H27A 3.3858 no 1_655
C4 H29A 3.1168 no .
C5 H15A 3.0528 no 1_655
C5 H21A 2.9705 no 2_775
C5 H27A 3.2781 no 1_655
C6 H1A 3.1947 no 1_655
C6 H10 3.0863 no 1_655
C6 H21A 2.9712 no 2_775
C6 H21B 3.4375 no 2_775
C6 H26A 3.1927 no 2_765
C6 H28A 3.0615 no 2_765
C7 H10 3.2562 no 1_655
C7 H11 3.5020 no 1_655
C7 H21A 3.0455 no 2_775
C7 H21B 3.4351 no 2_775
C7 H24A 3.4176 no 2_765
C7 H26A 3.1026 no 2_765
C7 H28A 3.1279 no 2_765
C7 H20A 3.4558 no 2_775
C8 H15A 3.0239 no 2_675
C8 H15B 3.2933 no 2_675
C8 H21A 3.1228 no 2_775
C8 H16A 2.9337 no 2_675
C8 H20A 2.9933 no 2_775
C9 H15B 3.0107 no 2_675
C9 H17B 3.3516 no 2_675
C9 H30A 3.1470 no 2_765
C9 H30B 3.4551 no 2_765
C10 H6 3.4922 no 1_455
C10 H7 3.5316 no 1_455
C10 H15B 3.0622 no 2_675
C10 H17B 3.2587 no 2_675
C10 H19B 3.2357 no 2_675
C10 H21B 2.9693 no 2_675
C10 H26A 3.5140 no 2_665
C10 H26B 3.1804 no 2_665
C10 H25B 3.5335 no 2_665
C11 H7 3.4337 no 1_455
C11 H17B 3.3654 no 2_675
C11 H19A 3.3609 no 1_554
C11 H19B 2.8742 no 2_675
C11 H21B 3.4986 no 2_675
C11 H26A 3.5827 no 2_665
C11 H26B 3.5611 no 2_665
C11 H25B 2.9148 no 2_665
C12 H17B 3.5711 no 2_675
C12 H19A 2.9994 no 1_554
C12 H19B 3.5540 no 2_675
C12 H20B 3.3293 no 1_554
C12 H23A 3.1290 no 1_554
C12 H25B 3.1081 no 2_665
C13 H17A 3.0765 no 1_654
C13 H18B 3.1477 no 1_654
C13 H23B 2.9335 no 2_765
C14 H17B 3.4878 no 2_675
C14 H24A 3.3906 no 2_765
C14 H30A 3.0702 no 2_765
C14 H30B 3.5477 no 2_765
C14 H18B 3.3326 no 1_654
C14 H23B 2.9060 no 2_765
C15 H4B 3.3097 no 1_455
C15 H5B 3.0525 no 1_455
C15 H8A 3.4267 no 2_675
C15 H8B 2.9985 no 2_675
C16 H4B 3.2786 no 1_455
C16 H8A 3.2994 no 2_675
C16 H8B 3.1435 no 2_675
C16 H20A 3.3092 no 1_455
C16 H20B 3.3466 no 1_455
C17 H13 3.0651 no 1_456
C18 H11 3.5108 no 1_556
C18 H13 3.1281 no 1_456
C18 H14 3.4895 no 1_456
C18 H19A 3.4950 no 2_676
C18 H24B 3.5428 no 2_666
C19 H11 3.4565 no 2_675
C19 H12 2.9037 no 1_556
C19 H19A 3.1273 no 2_676
C19 H18A 3.4174 no 2_676
C20 H8A 3.5287 no 2_775
C20 H12 3.1207 no 1_556
C20 H16A 3.0108 no 1_655
C21 H3 3.3240 no .
C21 H5A 3.2429 no 2_775
C21 H8B 3.3932 no 2_775
C21 H10 3.3434 no 2_675
C22 H1A 3.3336 no .
C22 H3 3.0062 no .
C22 H5B 3.1614 no 1_455
C22 H22A 3.5321 no 2_675
C23 H12 3.2338 no 1_556
C23 H14 3.4116 no 2_765
C23 H24B 3.1837 no 2_666
C23 H25B 3.2999 no 2_666
C24 H7 3.5431 no 2_765
C24 H14 3.1790 no 2_765
C24 H24B 2.8522 no 2_666
C24 H18B 3.4956 no 2_666
C24 H23A 3.4210 no 2_666
C25 H24B 3.5596 no 2_666
C25 H30B 3.4725 no 1_455
C25 H23A 3.3492 no 2_666
C26 H1B 3.2920 no 2_665
C26 H6 3.3850 no 2_765
C26 H7 3.3954 no 2_765
C26 H30B 3.2156 no 1_455
C27 H4A 3.4403 no 1_455
C27 H6 3.5405 no 2_765
C27 H27B 3.3697 no 2_665
C28 H2 3.5894 no .
C28 H2 3.2158 no 2_765
C28 H4A 3.4631 no 2_765
C28 H6 3.5186 no 2_765
C29 H2 3.2033 no .
C29 H2 3.2310 no 2_765
C29 H4A 3.4288 no .
C29 H4B 3.5611 no .
C30 H1B 3.5597 no 2_765
C30 H26B 3.3500 no 1_655
C31 H5B 2.9131 no 1_455
C31 H8B 3.5379 no 2_675
C32 H8A 3.4891 no 2_775
C32 H8B 3.1213 no 2_775
C32 H10 3.5616 no 2_675
C33 H11 3.4400 no 1_556
C33 H12 3.1272 no 1_556
C34 H8A 3.2885 no 2_675
C34 H13 3.1861 no 1_456
C35 H1B 2.9531 no 2_665
C35 H6 3.1003 no 2_765
C35 H7 3.5896 no 2_765
C36 H7 3.3979 no 2_765
C36 H11 3.4103 no 2_665
C37 H14 3.0988 no 2_765
C38 H2 3.1964 no .
C38 H2 2.8763 no 2_765
H1A C6 3.1947 no 1_455
H1A C22 3.3336 no .
H1A H5B 3.0268 no 1_455
H1A H6 2.4983 no 1_455
H1A H28B 3.3217 no .
H1A H22A 3.3516 no .
H1A H22A 3.2680 no 2_675
H1A H22B 2.5380 no .
H1A H27A 3.2755 no .
H1B C26 3.2920 no 2_665
H1B C30 3.5597 no 2_765
H1B C35 2.9531 no 2_665
H1B H6 2.8693 no 1_455
H1B H26A 3.3804 no 2_665
H1B H26B 2.4668 no 2_665
H1B H28B 2.8988 no .
H1B H30A 3.4444 no 2_765
H1B H30B 3.1238 no 2_765
H1B H27B 2.8487 no 2_665
H1B H29B 2.9467 no 2_765
H2 O8 3.4621 no .
H2 C28 3.5894 no .
H2 C28 3.2158 no 2_765
H2 C29 3.2033 no .
H2 C29 3.2310 no 2_765
H2 C38 3.1964 no .
H2 C38 2.8763 no 2_765
H2 H2 3.1180 no 2_765
H2 H28A 2.9308 no 2_765
H2 H28B 2.8706 no .
H2 H28B 2.7215 no 2_765
H2 H30A 3.3804 no 2_765
H2 H29A 3.2248 no .
H2 H29B 2.5547 no .
H2 H29B 2.3337 no 2_765
H3 O12 3.2875 no .
H3 C21 3.3240 no .
H3 C22 3.0062 no .
H3 H5A 2.7715 no 2_775
H3 H5B 3.5643 no 2_775
H3 H15A 3.0838 no 2_675
H3 H21A 2.8277 no .
H3 H22A 3.1840 no .
H3 H22A 3.5369 no 2_675
H3 H22B 2.2560 no .
H3 H29A 3.3657 no .
H4A C27 3.4403 no 1_655
H4A C28 3.4631 no 2_765
H4A C29 3.4288 no .
H4A H28A 3.1931 no 2_765
H4A H28B 2.8562 no 2_765
H4A H16B 3.4523 no 1_655
H4A H27A 2.8428 no 1_655
H4A H27B 3.2727 no 1_655
H4A H29A 2.8850 no .
H4A H29B 3.0391 no .
H4B O9 3.3529 no 1_655
H4B C15 3.3097 no 1_655
H4B C16 3.2786 no 1_655
H4B C29 3.5611 no .
H4B H5A 3.2985 no 2_775
H4B H8B 3.2177 no 2_775
H4B H15A 2.6843 no 1_655
H4B H21A 3.2201 no .
H4B H16A 3.4575 no 1_655
H4B H16B 2.6595 no 1_655
H4B H27A 3.4877 no 1_655
H4B H29A 2.6942 no .
H5A C3 3.5310 no 2_775
H5A C21 3.2429 no 2_775
H5A H3 2.7715 no 2_775
H5A H4B 3.2985 no 2_775
H5A H5A 3.2874 no 2_775
H5A H15A 3.0420 no 1_655
H5A H21A 2.3158 no 2_775
H5A H22A 3.5700 no 2_775
H5B O1 2.8189 no 1_655
H5B O9 3.1419 no 1_655
H5B C15 3.0525 no 1_655
H5B C22 3.1614 no 1_655
H5B C31 2.9131 no 1_655
H5B H1A 3.0268 no 1_655
H5B H3 3.5643 no 2_775
H5B H15A 2.4562 no 1_655
H5B H21A 3.2567 no 2_775
H5B H16B 3.5728 no 1_655
H5B H22A 2.8758 no 1_655
H5B H22A 3.5100 no 2_775
H5B H22B 3.2040 no 1_655
H5B H27A 2.6468 no 1_655
H6 C1 3.0673 no 1_655
H6 C10 3.4922 no 1_655
H6 C26 3.3850 no 2_765
H6 C27 3.5405 no 2_765
H6 C28 3.5186 no 2_765
H6 C35 3.1003 no 2_765
H6 H1A 2.4983 no 1_655
H6 H1B 2.8693 no 1_655
H6 H10 2.6282 no 1_655
H6 H21A 3.4975 no 2_775
H6 H26A 2.6573 no 2_765
H6 H26B 3.2970 no 2_765
H6 H28A 2.9098 no 2_765
H6 H27A 3.2557 no 1_655
H6 H27B 2.8742 no 2_765
H7 C10 3.5316 no 1_655
H7 C11 3.4337 no 1_655
H7 C24 3.5431 no 2_765
H7 C26 3.3954 no 2_765
H7 C35 3.5896 no 2_765
H7 C36 3.3979 no 2_765
H7 H10 2.9561 no 1_655
H7 H11 2.7836 no 1_655
H7 H24A 2.6037 no 2_765
H7 H26A 2.4377 no 2_765
H7 H28A 2.9812 no 2_765
H7 H30A 3.3744 no 2_765
H8A C15 3.4267 no 2_675
H8A C16 3.2994 no 2_675
H8A C20 3.5287 no 2_775
H8A C32 3.4891 no 2_775
H8A C34 3.2885 no 2_675
H8A H15A 3.2724 no 2_675
H8A H15B 3.1853 no 2_675
H8A H17B 3.5382 no 2_675
H8A H21A 3.4462 no 2_775
H8A H16A 2.4725 no 2_675
H8A H20A 2.5395 no 2_775
H8B C15 2.9985 no 2_675
H8B C16 3.1435 no 2_675
H8B C21 3.3932 no 2_775
H8B C31 3.5379 no 2_675
H8B C32 3.1213 no 2_775
H8B H4B 3.2177 no 2_775
H8B H15A 2.4161 no 2_675
H8B H15B 3.1265 no 2_675
H8B H21A 2.5280 no 2_775
H8B H16A 2.5643 no 2_675
H8B H16B 3.4471 no 2_675
H8B H20A 2.7671 no 2_775
H10 C6 3.0863 no 1_455
H10 C7 3.2562 no 1_455
H10 C21 3.3434 no 2_675
H10 C32 3.5616 no 2_675
H10 H6 2.6282 no 1_455
H10 H7 2.9561 no 1_455
H10 H15B 2.9632 no 2_675
H10 H19B 3.3262 no 2_675
H10 H21A 3.5319 no 2_675
H10 H21B 2.4405 no 2_675
H10 H26A 3.2345 no 2_665
H10 H26B 3.1452 no 2_665
H11 O3 3.4668 no 1_554
H11 C7 3.5020 no 1_455
H11 C18 3.5108 no 1_554
H11 C19 3.4565 no 2_675
H11 C33 3.4400 no 1_554
H11 C36 3.4103 no 2_665
H11 H7 2.7836 no 1_455
H11 H19A 3.1475 no 1_554
H11 H19A 3.4206 no 2_675
H11 H19B 2.6993 no 2_675
H11 H21B 3.4057 no 2_675
H11 H24A 3.5629 no 2_665
H11 H24B 3.5801 no 2_665
H11 H26A 3.3911 no 2_665
H11 H18A 3.0477 no 1_554
H11 H18B 3.4775 no 1_554
H11 H23A 3.5545 no 1_554
H11 H25B 2.9180 no 2_665
H12 O3 2.8377 no 1_554
H12 O5 3.3784 no 1_554
H12 O11 2.7332 no 1_554
H12 C19 2.9037 no 1_554
H12 C20 3.1207 no 1_554
H12 C23 3.2338 no 1_554
H12 C33 3.1272 no 1_554
H12 H19A 2.4818 no 1_554
H12 H20B 2.4847 no 1_554
H12 H23A 2.4734 no 1_554
H12 H23B 3.5064 no 1_554
H12 H25B 3.2235 no 2_665
H13 O2 3.2356 no 1_654
H13 O10 2.7293 no 1_654
H13 C17 3.0651 no 1_654
H13 C18 3.1281 no 1_654
H13 C34 3.1861 no 1_654
H13 H17A 2.5568 no 1_654
H13 H24B 3.5741 no 2_765
H13 H18A 3.5023 no 1_654
H13 H18B 2.4596 no 1_654
H13 H23B 2.8260 no 2_765
H13 H25A 2.8670 no 1_654
H14 C18 3.4895 no 1_654
H14 C23 3.4116 no 2_765
H14 C24 3.1790 no 2_765
H14 C37 3.0988 no 2_765
H14 H24A 2.6545 no 2_765
H14 H24B 3.1312 no 2_765
H14 H30A 2.8582 no 2_765
H14 H18A 3.3113 no 1_654
H14 H18B 2.8112 no 1_654
H14 H23B 2.7930 no 2_765
H15A Ni1 3.2461 no 2_675
H15A C3 3.5124 no 2_675
H15A C4 3.3240 no 1_455
H15A C5 3.0528 no 1_455
H15A C8 3.0239 no 2_675
H15A H3 3.0838 no 2_675
H15A H4B 2.6843 no 1_455
H15A H5A 3.0420 no 1_455
H15A H5B 2.4562 no 1_455
H15A H8A 3.2724 no 2_675
H15A H8B 2.4161 no 2_675
H15B Ni1 3.1274 no 2_675
H15B C8 3.2933 no 2_675
H15B C9 3.0107 no 2_675
H15B C10 3.0622 no 2_675
H15B H8A 3.1853 no 2_675
H15B H8B 3.1265 no 2_675
H15B H10 2.9632 no 2_675
H17A C13 3.0765 no 1_456
H17A H13 2.5568 no 1_456
H17A H17A 3.2081 no 2_576
H17B C9 3.3516 no 2_675
H17B C10 3.2587 no 2_675
H17B C11 3.3654 no 2_675
H17B C12 3.5711 no 2_675
H17B C14 3.4878 no 2_675
H17B H8A 3.5382 no 2_675
H19A C11 3.3609 no 1_556
H19A C12 2.9994 no 1_556
H19A C18 3.4950 no 2_676
H19A C19 3.1273 no 2_676
H19A H11 3.1475 no 1_556
H19A H11 3.4206 no 2_675
H19A H12 2.4818 no 1_556
H19A H19A 2.4738 no 2_676
H19A H19B 2.9909 no 2_676
H19A H18A 2.6260 no 2_676
H19B C10 3.2357 no 2_675
H19B C11 2.8742 no 2_675
H19B C12 3.5540 no 2_675
H19B H10 3.3262 no 2_675
H19B H11 2.6993 no 2_675
H19B H19A 2.9909 no 2_676
H19B H18A 3.4957 no 2_676
H21A C5 2.9705 no 2_775
H21A C6 2.9712 no 2_775
H21A C7 3.0455 no 2_775
H21A C8 3.1228 no 2_775
H21A H3 2.8277 no .
H21A H4B 3.2201 no .
H21A H5A 2.3158 no 2_775
H21A H5B 3.2567 no 2_775
H21A H6 3.4975 no 2_775
H21A H8A 3.4462 no 2_775
H21A H8B 2.5280 no 2_775
H21A H10 3.5319 no 2_675
H21B C6 3.4375 no 2_775
H21B C7 3.4351 no 2_775
H21B C10 2.9693 no 2_675
H21B C11 3.4986 no 2_675
H21B H10 2.4405 no 2_675
H21B H11 3.4057 no 2_675
H24A C7 3.4176 no 2_765
H24A C14 3.3906 no 2_765
H24A H7 2.6037 no 2_765
H24A H11 3.5629 no 2_665
H24A H14 2.6545 no 2_765
H24A H18B 3.5676 no 2_666
H24B O6 2.8005 no 2_666
H24B C18 3.5428 no 2_666
H24B C23 3.1837 no 2_666
H24B C24 2.8522 no 2_666
H24B C25 3.5596 no 2_666
H24B H11 3.5801 no 2_665
H24B H13 3.5741 no 2_765
H24B H14 3.1312 no 2_765
H24B H24B 2.3700 no 2_666
H24B H18B 2.6699 no 2_666
H24B H23A 2.6141 no 2_666
H24B H25B 3.4041 no 2_666
H26A C6 3.1927 no 2_765
H26A C7 3.1026 no 2_765
H26A C10 3.5140 no 2_665
H26A C11 3.5827 no 2_665
H26A H1B 3.3804 no 2_665
H26A H6 2.6573 no 2_765
H26A H7 2.4377 no 2_765
H26A H10 3.2345 no 2_665
H26A H11 3.3911 no 2_665
H26B C1 3.3609 no 2_665
H26B C10 3.1804 no 2_665
H26B C11 3.5611 no 2_665
H26B C30 3.3500 no 1_455
H26B H1B 2.4668 no 2_665
H26B H6 3.2970 no 2_765
H26B H10 3.1452 no 2_665
H26B H30B 2.4113 no 1_455
H28A C2 3.5816 no 2_765
H28A C6 3.0615 no 2_765
H28A C7 3.1279 no 2_765
H28A H2 2.9308 no 2_765
H28A H4A 3.1931 no 2_765
H28A H6 2.9098 no 2_765
H28A H7 2.9812 no 2_765
H28B C1 3.1474 no .
H28B C2 3.1368 no .
H28B H1A 3.3217 no .
H28B H1B 2.8988 no .
H28B H2 2.8706 no .
H28B H2 2.7215 no 2_765
H28B H4A 2.8562 no 2_765
H28B H27B 3.0160 no 2_665
H28B H29B 3.5150 no 2_765
H30A Ni1 3.1551 no 2_765
H30A C9 3.1470 no 2_765
H30A C14 3.0702 no 2_765
H30A H1B 3.4444 no 2_765
H30A H2 3.3804 no 2_765
H30A H7 3.3744 no 2_765
H30A H14 2.8582 no 2_765
H30B C9 3.4551 no 2_765
H30B C14 3.5477 no 2_765
H30B C25 3.4725 no 1_655
H30B C26 3.2156 no 1_655
H30B H1B 3.1238 no 2_765
H30B H26B 2.4113 no 1_655
H30B H25A 3.0239 no 1_655
H16A C8 2.9337 no 2_675
H16A C20 3.0108 no 1_455
H16A H4B 3.4575 no 1_455
H16A H8A 2.4725 no 2_675
H16A H8B 2.5643 no 2_675
H16A H20A 2.4189 no 1_455
H16A H20B 2.7438 no 1_455
H16B C4 3.4559 no 1_455
H16B H4A 3.4523 no 1_455
H16B H4B 2.6595 no 1_455
H16B H5B 3.5728 no 1_455
H16B H8B 3.4471 no 2_675
H16B H20A 3.3930 no 1_455
H16B H20B 3.1490 no 1_455
H16B H29A 3.1674 no 1_455
H18A C19 3.4174 no 2_676
H18A H11 3.0477 no 1_556
H18A H13 3.5023 no 1_456
H18A H14 3.3113 no 1_456
H18A H19A 2.6260 no 2_676
H18A H19B 3.4957 no 2_676
H18A H20A 3.5380 no 2_676
H18B C13 3.1477 no 1_456
H18B C14 3.3326 no 1_456
H18B C24 3.4956 no 2_666
H18B H11 3.4775 no 1_556
H18B H13 2.4596 no 1_456
H18B H14 2.8112 no 1_456
H18B H24A 3.5676 no 2_666
H18B H24B 2.6699 no 2_666
H20A C7 3.4558 no 2_775
H20A C8 2.9933 no 2_775
H20A C16 3.3092 no 1_655
H20A H8A 2.5395 no 2_775
H20A H8B 2.7671 no 2_775
H20A H16A 2.4189 no 1_655
H20A H16B 3.3930 no 1_655
H20A H18A 3.5380 no 2_676
H20B C12 3.3293 no 1_556
H20B C16 3.3466 no 1_655
H20B H12 2.4847 no 1_556
H20B H16A 2.7438 no 1_655
H20B H16B 3.1490 no 1_655
H22A C22 3.5321 no 2_675
H22A H1A 3.3516 no .
H22A H1A 3.2680 no 2_675
H22A H3 3.1840 no .
H22A H3 3.5369 no 2_675
H22A H5A 3.5700 no 2_775
H22A H5B 2.8758 no 1_455
H22A H5B 3.5100 no 2_775
H22A H22A 2.7071 no 2_675
H22A H22B 3.4874 no 2_675
H22B C1 3.1366 no .
H22B C2 3.0304 no .
H22B C3 2.9804 no .
H22B H1A 2.5380 no .
H22B H3 2.2560 no .
H22B H5B 3.2040 no 1_455
H22B H22A 3.4874 no 2_675
H23A O6 3.4905 no 2_666
H23A C12 3.1290 no 1_556
H23A C24 3.4210 no 2_666
H23A C25 3.3492 no 2_666
H23A H11 3.5545 no 1_556
H23A H12 2.4734 no 1_556
H23A H24B 2.6141 no 2_666
H23A H25B 2.5896 no 2_666
H23B C13 2.9335 no 2_765
H23B C14 2.9060 no 2_765
H23B H12 3.5064 no 1_556
H23B H13 2.8260 no 2_765
H23B H14 2.7930 no 2_765
H23B H25A 3.5747 no 2_666
H23B H25B 3.2353 no 2_666
H25A H13 2.8670 no 1_456
H25A H30B 3.0239 no 1_455
H25A H23B 3.5747 no 2_666
H25B C10 3.5335 no 2_665
H25B C11 2.9148 no 2_665
H25B C12 3.1081 no 2_665
H25B C23 3.2999 no 2_666
H25B H11 2.9180 no 2_665
H25B H12 3.2235 no 2_665
H25B H24B 3.4041 no 2_666
H25B H23A 2.5896 no 2_666
H25B H23B 3.2353 no 2_666
H27A C4 3.3858 no 1_455
H27A C5 3.2781 no 1_455
H27A H1A 3.2755 no .
H27A H4A 2.8428 no 1_455
H27A H4B 3.4877 no 1_455
H27A H5B 2.6468 no 1_455
H27A H6 3.2557 no 1_455
H27A H27B 3.2218 no 2_665
H27B C27 3.3697 no 2_665
H27B H1B 2.8487 no 2_665
H27B H4A 3.2727 no 1_455
H27B H6 2.8742 no 2_765
H27B H28B 3.0160 no 2_665
H27B H27A 3.2218 no 2_665
H27B H27B 2.8723 no 2_665
H29A C2 3.3514 no .
H29A C3 3.3438 no .
H29A C4 3.1168 no .
H29A H2 3.2248 no .
H29A H3 3.3657 no .
H29A H4A 2.8850 no .
H29A H4B 2.6942 no .
H29A H16B 3.1674 no 1_655
H29B C1 3.4410 no 2_765
H29B C2 3.0863 no .
H29B C2 3.1345 no 2_765
H29B H1B 2.9467 no 2_765
H29B H2 2.5547 no .
H29B H2 2.3337 no 2_765
H29B H4A 3.0391 no .
H29B H28B 3.5150 no 2_765

loop_
_geom_torsion_atom_site_label_1
_geom_torsion_atom_site_label_2
_geom_torsion_atom_site_label_3
_geom_torsion_atom_site_label_4
_geom_torsion
_geom_torsion_publ_flag
C1 Ni1 C2 C1 0.00(9) no
C1 Ni1 C2 C3 -134.29(14) no
C2 Ni1 C1 C2 -0.00(8) no
C1 Ni1 C3 C2 29.43(8) no
C1 Ni1 C3 C4 140.71(17) no
C3 Ni1 C1 C2 -28.36(7) no
C1 Ni1 C9 C10 33.47(13) no
C1 Ni1 C9 C14 -145.62(12) no
C9 Ni1 C1 C2 159.97(8) no
C2 Ni1 C3 C2 -0.00(9) no
C2 Ni1 C3 C4 111.28(19) no
C3 Ni1 C2 C1 134.29(13) no
C3 Ni1 C2 C3 -0.00(8) no
C2 Ni1 C8 C7 54.65(14) no
C8 Ni1 C2 C1 164.72(7) no
C8 Ni1 C2 C3 30.42(12) no
C2 Ni1 C9 C10 51.78(16) no
C2 Ni1 C9 C14 -127.32(13) no
C9 Ni1 C2 C1 -28.38(12) no
C9 Ni1 C2 C3 -162.67(7) no
C3 Ni1 C8 C7 73.44(11) no
C8 Ni1 C3 C2 -156.83(7) no
C8 Ni1 C3 C4 -45.54(16) no
C8 Ni1 C9 C10 -138.39(12) no
C8 Ni1 C9 C14 42.51(13) no
C9 Ni1 C8 C7 -115.96(11) no
C15 O1 C22 O12 118.49(19) no
C15 O1 C22 C21 82.1(2) no
C15 O1 C22 C31 -1.44(16) no
C22 O1 C15 C16 -164.17(18) no
C15 O1 Li1 O2 10.7(2) no
C15 O1 Li1 O4 -107.1(2) no
C15 O1 Li1 O5 -149.1(3) no
C15 O1 Li1 O6 56.8(3) no
C15 O1 Li1 O7 95.7(2) no
C15 O1 Li1 O8 169.6(2) no
C15 O1 Li1 O9 30.22(18) no
C15 O1 Li1 O11 -70.4(2) no
C15 O1 Li1 O12 -118.9(2) no
C15 O1 Li1 O15 141.6(2) no
C15 O1 Li1 O16 -163.7(2) no
Li1 O1 C15 C16 -37.9(3) no
C22 O1 Li1 O2 138.22(14) no
C22 O1 Li1 O4 20.44(14) no
C22 O1 Li1 O5 -21.6(3) no
C22 O1 Li1 O6 -175.7(2) no
C22 O1 Li1 O7 -136.83(13) no
C22 O1 Li1 O8 -62.90(16) no
C22 O1 Li1 O9 157.73(19) no
C22 O1 Li1 O11 57.13(18) no
C22 O1 Li1 O12 8.62(12) no
C22 O1 Li1 O15 -90.85(14) no
C22 O1 Li1 O16 -36.2(2) no
Li1 O1 C22 O12 -10.61(14) no
Li1 O1 C22 C21 -47.02(17) no
Li1 O1 C22 C31 -130.54(16) no
C16 O2 C17 C18 -169.90(16) no
C17 O2 C16 O9 119.51(19) no
C17 O2 C16 C15 82.9(2) no
C17 O2 C16 C34 -15.53(15) no
C16 O2 Li1 O1 20.98(16) no
C16 O2 Li1 O4 85.6(2) no
C16 O2 Li1 O5 -176.2(2) no
C16 O2 Li1 O6 -132.46(15) no
C16 O2 Li1 O7 -60.92(16) no
C16 O2 Li1 O8 -21.5(4) no
C16 O2 Li1 O9 9.33(13) no
C16 O2 Li1 O11 131.85(15) no
C16 O2 Li1 O12 59.0(2) no
C16 O2 Li1 O13 -147.45(15) no
C16 O2 Li1 O15 -33.4(2) no
Li1 O2 C16 O9 -11.90(17) no
Li1 O2 C16 C15 -48.50(18) no
Li1 O2 C16 C34 -146.94(18) no
C17 O2 Li1 O1 -108.09(17) no
C17 O2 Li1 O4 -43.4(2) no
C17 O2 Li1 O5 54.7(3) no
C17 O2 Li1 O6 98.48(17) no
C17 O2 Li1 O7 170.01(16) no
C17 O2 Li1 O8 -150.6(3) no
C17 O2 Li1 O9 -119.74(17) no
C17 O2 Li1 O11 2.78(19) no
C17 O2 Li1 O12 -70.1(2) no
C17 O2 Li1 O13 83.48(19) no
C17 O2 Li1 O15 -162.42(17) no
Li1 O2 C17 C18 -43.4(2) no
C18 O3 C19 C20 -162.22(18) no
C19 O3 C18 O10 120.1(2) no
C19 O3 C18 C17 77.9(3) no
C19 O3 C18 C33 -3.42(15) no
C20 O4 C21 C22 -167.35(15) no
C21 O4 C20 O11 122.96(17) no
C21 O4 C20 C19 84.1(2) no
C21 O4 C20 C32 -4.88(14) no
C20 O4 Li1 O1 142.16(13) no
C20 O4 Li1 O2 77.66(18) no
C20 O4 Li1 O5 -60.57(14) no
C20 O4 Li1 O6 -21.9(3) no
C20 O4 Li1 O7 -175.9(2) no
C20 O4 Li1 O8 -133.10(13) no
C20 O4 Li1 O9 124.28(14) no
C20 O4 Li1 O11 8.96(12) no
C20 O4 Li1 O12 163.51(18) no
C20 O4 Li1 O13 -33.2(2) no
C20 O4 Li1 O15 -153.96(13) no
C20 O4 Li1 O16 -86.21(13) no
Li1 O4 C20 O11 -10.68(14) no
Li1 O4 C20 C19 -49.57(18) no
Li1 O4 C20 C32 -138.53(16) no
C21 O4 Li1 O1 9.04(16) no
C21 O4 Li1 O2 -55.5(2) no
C21 O4 Li1 O5 166.31(15) no
C21 O4 Li1 O6 -155.0(2) no
C21 O4 Li1 O7 51.0(3) no
C21 O4 Li1 O8 93.79(16) no
C21 O4 Li1 O9 -8.83(18) no
C21 O4 Li1 O11 -124.15(16) no
C21 O4 Li1 O12 30.39(13) no
C21 O4 Li1 O13 -166.36(16) no
C21 O4 Li1 O15 72.92(18) no
C21 O4 Li1 O16 140.67(15) no
Li1 O4 C21 C22 -34.5(2) no
C23 O5 C30 C29 158.62(19) no
C30 O5 C23 O13 -117.9(2) no
C30 O5 C23 C24 -82.8(2) no
C30 O5 C23 C37 -3.02(17) no
C23 O5 Li1 O1 -177.8(3) no
C23 O5 Li1 O2 32.0(3) no
C23 O5 Li1 O4 141.51(14) no
C23 O5 Li1 O6 -14.35(15) no
C23 O5 Li1 O7 -72.32(18) no
C23 O5 Li1 O8 -134.19(15) no
C23 O5 Li1 O11 90.03(15) no
C23 O5 Li1 O12 159.18(15) no
C23 O5 Li1 O13 -7.33(13) no
C23 O5 Li1 O15 -116.03(16) no
C23 O5 Li1 O16 -148.5(2) no
Li1 O5 C23 O13 9.51(16) no
Li1 O5 C23 C24 44.57(18) no
Li1 O5 C23 C37 124.36(17) no
C30 O5 Li1 O1 -50.9(4) no
C30 O5 Li1 O2 159.0(2) no
C30 O5 Li1 O4 -91.53(19) no
C30 O5 Li1 O6 112.61(18) no
C30 O5 Li1 O7 54.6(2) no
C30 O5 Li1 O8 -7.23(19) no
C30 O5 Li1 O11 -143.01(18) no
C30 O5 Li1 O12 -73.9(2) no
C30 O5 Li1 O13 119.63(19) no
C30 O5 Li1 O15 10.9(2) no
C30 O5 Li1 O16 -21.57(15) no
Li1 O5 C30 C29 32.6(3) no
C24 O6 C25 O14 -117.87(16) no
C24 O6 C25 C26 -78.22(19) no
C24 O6 C25 C36 7.57(13) no
C25 O6 C24 C23 170.02(14) no
C24 O6 Li1 O1 146.8(2) no
C24 O6 Li1 O2 -168.73(18) no
C24 O6 Li1 O4 -58.8(3) no
C24 O6 Li1 O5 -17.92(18) no
C24 O6 Li1 O7 105.84(18) no
C24 O6 Li1 O8 42.9(3) no
C24 O6 Li1 O9 159.92(19) no
C24 O6 Li1 O11 -82.31(19) no
C24 O6 Li1 O13 -32.19(15) no
C24 O6 Li1 O15 73.4(2) no
C24 O6 Li1 O16 0.4(2) no
Li1 O6 C24 C23 45.4(2) no
C25 O6 Li1 O1 20.2(3) no
C25 O6 Li1 O2 64.70(14) no
C25 O6 Li1 O4 174.6(2) no
C25 O6 Li1 O5 -144.48(13) no
C25 O6 Li1 O7 -20.72(13) no
C25 O6 Li1 O8 -83.64(19) no
C25 O6 Li1 O9 33.4(2) no
C25 O6 Li1 O11 151.13(13) no
C25 O6 Li1 O13 -158.75(19) no
C25 O6 Li1 O15 -53.21(17) no
C25 O6 Li1 O16 -126.12(14) no
Li1 O6 C25 O14 8.43(15) no
Li1 O6 C25 C26 48.08(16) no
Li1 O6 C25 C36 133.86(14) no
C26 O7 C27 O15 -122.1(2) no
C26 O7 C27 C28 -83.4(2) no
C26 O7 C27 C35 13.63(15) no
C27 O7 C26 C25 163.30(18) no
C26 O7 Li1 O1 -165.98(14) no
C26 O7 Li1 O2 -91.79(16) no
C26 O7 Li1 O4 153.5(2) no
C26 O7 Li1 O5 47.8(2) no
C26 O7 Li1 O6 -9.94(16) no
C26 O7 Li1 O8 108.79(15) no
C26 O7 Li1 O9 -140.10(15) no
C26 O7 Li1 O12 163.62(16) no
C26 O7 Li1 O13 4.57(17) no
C26 O7 Li1 O15 122.74(16) no
C26 O7 Li1 O16 73.90(18) no
Li1 O7 C26 C25 36.8(2) no
C27 O7 Li1 O1 64.74(14) no
C27 O7 Li1 O2 138.94(13) no
C27 O7 Li1 O4 24.2(3) no
C27 O7 Li1 O5 -81.47(17) no
C27 O7 Li1 O6 -139.21(13) no
C27 O7 Li1 O8 -20.48(14) no
C27 O7 Li1 O9 90.62(13) no
C27 O7 Li1 O12 34.3(2) no
C27 O7 Li1 O13 -124.71(13) no
C27 O7 Li1 O15 -6.53(11) no
C27 O7 Li1 O16 -55.37(17) no
Li1 O7 C27 O15 8.38(14) no
Li1 O7 C27 C28 47.11(17) no
Li1 O7 C27 C35 144.15(16) no
C28 O8 C29 O16 -116.62(18) no
C28 O8 C29 C30 -85.5(2) no
C28 O8 C29 C38 5.01(13) no
C29 O8 C28 C27 171.21(16) no
C28 O8 Li1 O1 -92.99(19) no
C28 O8 Li1 O2 -52.3(4) no
C28 O8 Li1 O4 -167.25(17) no
C28 O8 Li1 O5 110.32(18) no
C28 O8 Li1 O6 50.3(2) no
C28 O8 Li1 O7 -11.13(18) no
C28 O8 Li1 O9 -75.4(2) no
C28 O8 Li1 O11 159.12(18) no
C28 O8 Li1 O12 -143.20(18) no
C28 O8 Li1 O13 72.1(2) no
C28 O8 Li1 O15 -31.26(16) no
C28 O8 Li1 O16 118.96(18) no
Li1 O8 C28 C27 37.4(2) no
C29 O8 Li1 O1 133.63(16) no
C29 O8 Li1 O2 174.3(3) no
C29 O8 Li1 O4 59.37(16) no
C29 O8 Li1 O5 -23.06(16) no
C29 O8 Li1 O6 -83.1(2) no
C29 O8 Li1 O7 -144.52(15) no
C29 O8 Li1 O9 151.19(16) no
C29 O8 Li1 O11 25.7(2) no
C29 O8 Li1 O12 83.42(16) no
C29 O8 Li1 O13 -61.3(2) no
C29 O8 Li1 O15 -164.64(19) no
C29 O8 Li1 O16 -14.43(13) no
Li1 O8 C29 O16 18.83(17) no
Li1 O8 C29 C30 49.9(2) no
Li1 O8 C29 C38 140.46(18) no
C16 O9 C31 C22 169.3(7) no
C31 O9 C16 O2 -117.8(9) no
C31 O9 C16 C15 6.9(8) no
C31 O9 C16 C34 -84.9(9) no
C16 O9 Li1 O1 -165.1(9) no
C16 O9 Li1 O2 -10.4(3) no
C16 O9 Li1 O4 -124.4(5) no
C16 O9 Li1 O6 32.9(6) no
C16 O9 Li1 O7 87.1(5) no
C16 O9 Li1 O8 153.4(5) no
C16 O9 Li1 O11 -75.5(6) no
C16 O9 Li1 O12 -140.9(6) no
C16 O9 Li1 O13 26.0(8) no
C16 O9 Li1 O15 132.8(6) no
C16 O9 Li1 O16 172.7(3) no
Li1 O9 C16 O2 12.9(4) no
Li1 O9 C16 C15 137.7(8) no
Li1 O9 C16 C34 45.8(6) no
C31 O9 Li1 O1 -34.4(6) no
C31 O9 Li1 O2 120.2(8) no
C31 O9 Li1 O4 6.2(7) no
C31 O9 Li1 O6 163.5(7) no
C31 O9 Li1 O7 -142.2(7) no
C31 O9 Li1 O8 -75.9(7) no
C31 O9 Li1 O11 55.1(7) no
C31 O9 Li1 O12 -10.2(7) no
C31 O9 Li1 O13 156.7(7) no
C31 O9 Li1 O15 -96.5(7) no
C31 O9 Li1 O16 -56.6(9) no
Li1 O9 C31 C22 37.2(11) no
C18 O10 C34 C16 152.4(7) no
C34 O10 C18 O3 -116.5(7) no
C34 O10 C18 C17 -1.6(6) no
C34 O10 C18 C33 -81.5(7) no
C20 O11 C33 C18 169.4(7) no
C33 O11 C20 O4 -120.2(9) no
C33 O11 C20 C19 6.4(7) no
C33 O11 C20 C32 -87.6(9) no
C20 O11 Li1 O1 -56.1(5) no
C20 O11 Li1 O2 -127.3(4) no
C20 O11 Li1 O4 -8.4(3) no
C20 O11 Li1 O5 87.0(4) no
C20 O11 Li1 O6 153.2(4) no
C20 O11 Li1 O8 36.7(5) no
C20 O11 Li1 O9 -84.6(5) no
C20 O11 Li1 O12 -19.5(4) no
C20 O11 Li1 O13 136.3(4) no
C20 O11 Li1 O15 26.3(8) no
C20 O11 Li1 O16 64.8(4) no
Li1 O11 C20 O4 10.5(3) no
Li1 O11 C20 C19 137.1(7) no
Li1 O11 C20 C32 43.0(4) no
C33 O11 Li1 O1 71.9(8) no
C33 O11 Li1 O2 0.7(8) no
C33 O11 Li1 O4 119.6(8) no
C33 O11 Li1 O5 -145.1(8) no
C33 O11 Li1 O6 -78.9(8) no
C33 O11 Li1 O8 164.6(7) no
C33 O11 Li1 O9 43.4(8) no
C33 O11 Li1 O12 108.5(8) no
C33 O11 Li1 O13 -95.8(8) no
C33 O11 Li1 O15 154.3(7) no
C33 O11 Li1 O16 -167.2(8) no
Li1 O11 C33 C18 41.9(11) no
C22 O12 C32 C20 167.2(7) no
C32 O12 C22 O1 -122.9(8) no
C32 O12 C22 C21 4.4(6) no
C32 O12 C22 C31 -85.6(8) no
C22 O12 Li1 O1 -8.9(3) no
C22 O12 Li1 O2 -59.2(5) no
C22 O12 Li1 O4 -161.8(7) no
C22 O12 Li1 O5 154.3(4) no
C22 O12 Li1 O7 31.6(5) no
C22 O12 Li1 O8 87.3(4) no
C22 O12 Li1 O9 -22.9(4) no
C22 O12 Li1 O11 -141.6(4) no
C22 O12 Li1 O13 172.4(3) no
C22 O12 Li1 O15 59.6(4) no
C22 O12 Li1 O16 133.7(4) no
Li1 O12 C22 O1 11.1(3) no
Li1 O12 C22 C21 138.4(6) no
Li1 O12 C22 C31 48.4(4) no
C32 O12 Li1 O1 125.6(8) no
C32 O12 Li1 O2 75.3(8) no
C32 O12 Li1 O4 -27.4(6) no
C32 O12 Li1 O5 -71.3(7) no
C32 O12 Li1 O7 166.1(7) no
C32 O12 Li1 O8 -138.2(8) no
C32 O12 Li1 O9 111.6(7) no
C32 O12 Li1 O11 -7.1(7) no
C32 O12 Li1 O13 -53.1(9) no
C32 O12 Li1 O15 -165.9(7) no
C32 O12 Li1 O16 -91.8(7) no
Li1 O12 C32 C20 33.7(11) no
C23 O13 C36 C25 -169.0(6) no
C36 O13 C23 O5 123.9(8) no
C36 O13 C23 C24 -0.3(6) no
C36 O13 C23 C37 81.9(8) no
C23 O13 Li1 O2 -147.8(4) no
C23 O13 Li1 O4 -29.6(5) no
C23 O13 Li1 O5 7.2(3) no
C23 O13 Li1 O6 169.3(9) no
C23 O13 Li1 O7 130.2(4) no
C23 O13 Li1 O8 58.3(5) no
C23 O13 Li1 O9 -174.3(3) no
C23 O13 Li1 O11 -61.4(4) no
C23 O13 Li1 O12 -16.9(7) no
C23 O13 Li1 O15 88.9(5) no
C23 O13 Li1 O16 24.2(4) no
Li1 O13 C23 O5 -9.3(3) no
Li1 O13 C23 C24 -133.5(6) no
Li1 O13 C23 C37 -51.3(4) no
C36 O13 Li1 O2 78.2(7) no
C36 O13 Li1 O4 -163.7(7) no
C36 O13 Li1 O5 -126.8(8) no
C36 O13 Li1 O6 35.3(7) no
C36 O13 Li1 O7 -3.9(7) no
C36 O13 Li1 O8 -75.8(7) no
C36 O13 Li1 O9 51.7(8) no
C36 O13 Li1 O11 164.6(7) no
C36 O13 Li1 O12 -150.9(7) no
C36 O13 Li1 O15 -45.1(8) no
C36 O13 Li1 O16 -109.9(7) no
Li1 O13 C36 C25 -38.9(9) no
C25 O14 C35 C27 -152.1(7) no
C35 O14 C25 O6 117.1(9) no
C35 O14 C25 C26 -1.0(7) no
C35 O14 C25 C36 77.3(10) no
C27 O15 C38 C29 -170.1(7) no
C38 O15 C27 O7 125.6(8) no
C38 O15 C27 C28 -0.1(7) no
C38 O15 C27 C35 96.1(8) no
C27 O15 Li1 O1 -88.0(5) no
C27 O15 Li1 O2 -32.0(6) no
C27 O15 Li1 O4 -154.5(5) no
C27 O15 Li1 O5 124.3(5) no
C27 O15 Li1 O6 53.5(6) no
C27 O15 Li1 O7 8.1(3) no
C27 O15 Li1 O8 160.6(8) no
C27 O15 Li1 O9 -62.8(5) no
C27 O15 Li1 O11 178.6(3) no
C27 O15 Li1 O12 -137.4(5) no
C27 O15 Li1 O13 75.7(5) no
C27 O15 Li1 O16 138.6(6) no
Li1 O15 C27 O7 -9.8(4) no
Li1 O15 C27 C28 -135.5(7) no
Li1 O15 C27 C35 -39.3(6) no
C38 O15 Li1 O1 137.9(9) no
C38 O15 Li1 O2 -166.1(8) no
C38 O15 Li1 O4 71.4(9) no
C38 O15 Li1 O5 -9.8(9) no
C38 O15 Li1 O6 -80.7(9) no
C38 O15 Li1 O7 -126.0(9) no
C38 O15 Li1 O8 26.5(8) no
C38 O15 Li1 O9 163.1(9) no
C38 O15 Li1 O11 44.4(11) no
C38 O15 Li1 O12 88.4(9) no
C38 O15 Li1 O13 -58.5(9) no
C38 O15 Li1 O16 4.4(8) no
Li1 O15 C38 C29 -30.7(12) no
C29 O16 C37 C23 -173.6(7) no
C37 O16 C29 O8 119.6(10) no
C37 O16 C29 C30 -13.1(7) no
C37 O16 C29 C38 86.1(9) no
C29 O16 Li1 O1 -22.6(7) no
C29 O16 Li1 O4 -79.7(5) no
C29 O16 Li1 O5 176.4(10) no
C29 O16 Li1 O6 134.0(5) no
C29 O16 Li1 O7 64.3(6) no
C29 O16 Li1 O8 15.3(4) no
C29 O16 Li1 O9 -11.1(9) no
C29 O16 Li1 O11 -130.7(5) no
C29 O16 Li1 O12 -55.6(5) no
C29 O16 Li1 O13 146.3(6) no
C29 O16 Li1 O15 30.3(5) no
Li1 O16 C29 O8 -18.0(4) no
Li1 O16 C29 C30 -150.7(9) no
Li1 O16 C29 C38 -51.4(5) no
C37 O16 Li1 O1 -159.7(7) no
C37 O16 Li1 O4 143.2(8) no
C37 O16 Li1 O5 39.3(7) no
C37 O16 Li1 O6 -3.1(8) no
C37 O16 Li1 O7 -72.8(8) no
C37 O16 Li1 O8 -121.8(9) no
C37 O16 Li1 O9 -148.2(7) no
C37 O16 Li1 O11 92.2(8) no
C37 O16 Li1 O12 167.2(8) no
C37 O16 Li1 O13 9.2(8) no
C37 O16 Li1 O15 -106.8(8) no
Li1 O16 C37 C23 -37.9(11) no
Ni1 C1 C2 Ni1 -0.0 no
Ni1 C1 C2 C3 55.44(14) no
Ni1 C2 C3 Ni1 -0.0 no
Ni1 C2 C3 C4 -122.92(14) no
C1 C2 C3 Ni1 -53.17(16) no
C1 C2 C3 C4 -176.10(15) no
Ni1 C3 C4 C5 43.1(2) no
C2 C3 C4 C5 125.95(17) no
C3 C4 C5 C6 -68.5(2) no
C4 C5 C6 C7 77.6(2) no
C5 C6 C7 C8 2.3(3) no
C6 C7 C8 Ni1 -84.7(2) no
Ni1 C9 C10 C11 -179.53(11) no
Ni1 C9 C14 C13 177.59(11) no
C10 C9 C14 C13 -1.6(2) no
C14 C9 C10 C11 -0.4(2) no
C9 C10 C11 C12 1.9(3) no
C10 C11 C12 C13 -1.5(3) no
C11 C12 C13 C14 -0.3(3) no
C12 C13 C14 C9 2.0(3) no
O1 C15 C16 O2 58.4(3) no
O1 C15 C16 O9 -2.49(12) no
O1 C15 C16 C34 104.9(2) no
O2 C16 C34 O10 -2.3(2) no
O9 C16 C34 O10 -54.2(10) no
C15 C16 C34 O10 -100.7(7) no
O2 C17 C18 O3 59.7(2) no
O2 C17 C18 O10 -15.44(11) no
O2 C17 C18 C33 98.72(19) no
O3 C18 C33 O11 10.8(2) no
O10 C18 C33 O11 -55.0(10) no
C17 C18 C33 O11 -99.0(8) no
O3 C19 C20 O4 59.5(2) no
O3 C19 C20 O11 0.43(13) no
O3 C19 C20 C32 101.5(2) no
O4 C20 C32 O12 5.3(2) no
O11 C20 C32 O12 -50.7(9) no
C19 C20 C32 O12 -99.6(8) no
O4 C21 C22 O1 54.4(2) no
O4 C21 C22 O12 -4.07(10) no
O4 C21 C22 C31 97.33(17) no
O1 C22 C31 O9 7.9(3) no
O12 C22 C31 O9 -56.2(11) no
C21 C22 C31 O9 -101.4(9) no
O5 C23 C24 O6 -61.0(2) no
O5 C23 C37 O16 -12.5(3) no
O13 C23 C24 O6 1.9(5) no
O13 C23 C37 O16 59.5(10) no
C24 C23 C37 O16 99.8(8) no
C37 C23 C24 O6 -105.4(4) no
O6 C25 C26 O7 -56.9(2) no
O6 C25 C36 O13 -5.4(2) no
O14 C25 C26 O7 13.6(6) no
O14 C25 C36 O13 59.8(9) no
C26 C25 C36 O13 102.3(6) no
C36 C25 C26 O7 -102.7(6) no
O7 C27 C28 O8 -56.6(2) no
O7 C27 C35 O14 -4.7(2) no
O15 C27 C28 O8 2.8(5) no
O15 C27 C35 O14 44.0(9) no
C28 C27 C35 O14 93.8(7) no
C35 C27 C28 O8 -100.0(5) no
O8 C29 C30 O5 -54.1(3) no
O8 C29 C38 O15 -5.3(3) no
O16 C29 C30 O5 -2.9(7) no
O16 C29 C38 O15 55.2(10) no
C30 C29 C38 O15 97.8(9) no
C38 C29 C30 O5 -95.1(5) no
